data_4104939
loop_
_publ_author_name
'Javier Mazuela'
'J. Johan Verendel'
'Mercedes Coll'
'Benjam\'in Sch\"affner'
'Armin B\"orner'
'Pher G. Andersson'
'Oscar P\`amies'
'Montserrat Di\'eguez'

_publ_section_title
;
 Iridium Phosphite-Oxazoline Catalysts for the Highly Enantioselective
 Hydrogenation of Terminal Alkenes
;
_journal_name_full 'Journal of the American Chemical Society'
_journal_page_first 12344
_journal_page_last 12353
_journal_paper_doi 10.1021/ja904152r
_journal_volume 131
_journal_year 2009
_chemical_absolute_configuration rm
_chemical_formula_sum 'C81 H80 B F24 Ir N O4 P'
_chemical_formula_weight 1821.44
_space_group_IT_number 4
_symmetry_cell_setting monoclinic
_symmetry_space_group_name_Hall 'P 2yb'
_symmetry_space_group_name_H-M 'P 1 21 1'
_atom_sites_solution_hydrogens geom
_atom_sites_solution_primary direct
_atom_sites_solution_secondary difmap
_audit_creation_method SHELXL-97
_cell_angle_alpha 90.00
_cell_angle_beta 97.396(3)
_cell_angle_gamma 90.00
_cell_formula_units_Z 4
_cell_length_a 10.2560(12)
_cell_length_b 41.907(5)
_cell_length_c 18.538(2)
_cell_measurement_reflns_used 8921
_cell_measurement_temperature 100(2)
_cell_measurement_theta_max 35.13
_cell_measurement_theta_min 2.60
_cell_volume 7901.3(16)
_computing_cell_refinement 'Bruker APEX2 v2009.1-0'
_computing_data_collection 'Bruker APEX2 v2009.1-0'
_computing_data_reduction 'Bruker SAINT V7.60A'
_computing_molecular_graphics 'Bruker SHELXTL'
_computing_publication_material 'Bruker SHELXTL'
_computing_structure_refinement 'SHELXS-97 (Sheldrick, 2008)'
_computing_structure_solution 'SHELXS-97 (Sheldrick, 2008)'
_diffrn_ambient_temperature 100(2)
_diffrn_detector_area_resol_mean 512
_diffrn_detector_type '4K CCD area detector APEX II'
_diffrn_measured_fraction_theta_full 0.966
_diffrn_measured_fraction_theta_max 0.966
_diffrn_measurement_device_type 'Kappa 4-axis goniometer bruker-nonius'
_diffrn_measurement_method
;
 Fullsphere data collection, phi and omega scans
;
_diffrn_measurement_specimen_support 'magnetic support whith 10 micron nylon fiber cryoloop'
_diffrn_radiation_monochromator 'Multilayer Montel 200 mirrors'
_diffrn_radiation_type MoK\a
_diffrn_radiation_wavelength 0.71073
_diffrn_reflns_av_R_equivalents 0.0677
_diffrn_reflns_av_sigmaI/netI 0.0915
_diffrn_reflns_limit_h_max 18
_diffrn_reflns_limit_h_min -18
_diffrn_reflns_limit_k_max 39
_diffrn_reflns_limit_k_min -74
_diffrn_reflns_limit_l_max 32
_diffrn_reflns_limit_l_min -33
_diffrn_reflns_number 194514
_diffrn_reflns_theta_full 39.53
_diffrn_reflns_theta_max 39.53
_diffrn_reflns_theta_min 2.60
_diffrn_source 'rotating anode X-ray tube'
_diffrn_source_current 70
_diffrn_source_power 50
_diffrn_source_size '3 mm x 0.3 mm fine focus'
_diffrn_source_type 'Bruker-Nonius FR 591'
_exptl_absorpt_coefficient_mu 1.817
_exptl_absorpt_correction_T_max 1.0000
_exptl_absorpt_correction_T_min 0.7521
_exptl_absorpt_correction_type empirical
_exptl_absorpt_process_details
; 
 SADABS Version 2008/1 Bruker-Nonius
 Blessing, Acta Cryst. (1995) A51 33-38
;
_exptl_crystal_colour yellow
_exptl_crystal_density_diffrn 1.531
_exptl_crystal_description Plate
_exptl_crystal_F_000 3672
_exptl_crystal_size_max 0.20
_exptl_crystal_size_mid 0.20
_exptl_crystal_size_min 0.03
_refine_diff_density_max 8.414
_refine_diff_density_min -2.461
_refine_diff_density_rms 0.148
_refine_ls_abs_structure_details 'Flack H D (1983), Acta Cryst. A39, 876-881'
_refine_ls_abs_structure_Flack 0.059(2)
_refine_ls_extinction_method none
_refine_ls_goodness_of_fit_ref 1.017
_refine_ls_hydrogen_treatment noref
_refine_ls_matrix_type full
_refine_ls_number_parameters 2096
_refine_ls_number_reflns 73138
_refine_ls_number_restraints 163
_refine_ls_restrained_S_all 1.039
_refine_ls_R_factor_all 0.0648
_refine_ls_R_factor_gt 0.0525
_refine_ls_shift/su_max 0.002
_refine_ls_shift/su_mean 0.000
_refine_ls_structure_factor_coef Fsqd
_refine_ls_weighting_details 'calc w=1/[\s^2^(Fo^2^)+(0.0642P)^2^+0.0000P] where P=(Fo^2^+2Fc^2^)/3'
_refine_ls_weighting_scheme calc
_refine_ls_wR_factor_gt 0.1289
_refine_ls_wR_factor_ref 0.1342
_reflns_number_gt 61684
_reflns_number_total 73138
_reflns_threshold_expression >2sigma(I)
_cod_data_source_file ja904152r_si_001.cif
_cod_data_source_block op001_0m
_cod_depositor_comments
;
The following automatic conversions were performed:

data name '_diffrn_measurement_specimen_suppport' was replaced with
'_diffrn_measurement_specimen_support' as specified in the
replacement file 'data/replacement-values/replacement_tags.lst'.

Automatic conversion script
Id: cif_correct_tags 9268 2022-04-12 08:56:07Z antanas 
;
_cod_original_cell_volume 7901.5(16)
_cod_database_code 4104939

loop_
_symmetry_equiv_pos_as_xyz
'x, y, z'
'-x, y+1/2, -z'

loop_
_atom_site_label
_atom_site_type_symbol
_atom_site_fract_x
_atom_site_fract_y
_atom_site_fract_z
_atom_site_U_iso_or_equiv
_atom_site_adp_type
_atom_site_occupancy
_atom_site_symmetry_multiplicity
_atom_site_calc_flag
_atom_site_refinement_flags
_atom_site_disorder_assembly
_atom_site_disorder_group
Ir1C Ir 0.550596(10) 0.296789(3) 0.872887(6) 0.01727(3) Uani 1 1 d . . .
P1C P 0.45119(7) 0.30149(2) 0.97195(4) 0.01296(13) Uani 1 1 d . . .
O1C O 0.4384(2) 0.33618(6) 1.00577(13) 0.0159(4) Uani 1 1 d . . .
C1C C 0.3295(3) 0.35261(7) 1.02553(16) 0.0133(4) Uani 1 1 d . . .
N1C N 0.7260(3) 0.29057(8) 0.94183(16) 0.0197(5) Uani 1 1 d . . .
O2C O 0.3040(2) 0.28800(6) 0.96366(11) 0.0136(4) Uani 1 1 d . . .
C2C C 0.3269(3) 0.38546(8) 1.01297(17) 0.0156(5) Uani 1 1 d . . .
C3C C 0.2227(3) 0.40235(8) 1.03688(18) 0.0171(5) Uani 1 1 d . . .
H3CA H 0.2197 0.4248 1.0300 0.020 Uiso 1 1 calc R . .
O3C O 0.9358(2) 0.28850(8) 0.99062(17) 0.0268(6) Uani 1 1 d . . .
C4C C 0.1227(3) 0.38802(8) 1.07026(17) 0.0158(5) Uani 1 1 d . . .
O4C O 0.5199(2) 0.28106(6) 1.03884(13) 0.0167(4) Uani 1 1 d . . .
C5C C 0.1293(3) 0.35542(8) 1.07981(16) 0.0152(5) Uani 1 1 d . . .
H5CA H 0.0614 0.3452 1.1014 0.018 Uiso 1 1 calc R . .
C6C C 0.2317(3) 0.33657(8) 1.05918(16) 0.0132(4) Uani 1 1 d . . .
C7C C 0.2289(3) 0.30223(7) 1.07650(16) 0.0134(5) Uani 1 1 d . . .
C8C C 0.1919(3) 0.29245(8) 1.14358(15) 0.0160(5) Uani 1 1 d . . .
H8CA H 0.1764 0.3082 1.1784 0.019 Uiso 1 1 calc R . .
C9C C 0.1773(3) 0.26043(8) 1.16030(17) 0.0160(5) Uani 1 1 d . . .
C10C C 0.1937(3) 0.23780(8) 1.10645(18) 0.0171(5) Uani 1 1 d . . .
H10C H 0.1790 0.2160 1.1164 0.020 Uiso 1 1 calc R . .
C11C C 0.2307(3) 0.24589(8) 1.03871(16) 0.0144(5) Uani 1 1 d . . .
C12C C 0.2535(3) 0.27823(8) 1.02788(15) 0.0131(4) Uani 1 1 d . . .
C13C C 0.4338(3) 0.40347(9) 0.9782(2) 0.0197(6) Uani 1 1 d . . .
C14C C 0.4429(4) 0.39072(11) 0.9011(2) 0.0249(7) Uani 1 1 d . . .
H14C H 0.3578 0.3934 0.8710 0.037 Uiso 1 1 calc R . .
H14D H 0.4662 0.3680 0.9038 0.037 Uiso 1 1 calc R . .
H14E H 0.5104 0.4026 0.8795 0.037 Uiso 1 1 calc R . .
C15C C 0.5685(3) 0.39971(10) 1.0258(2) 0.0253(7) Uani 1 1 d . . .
H15A H 0.5621 0.4076 1.0750 0.038 Uiso 1 1 calc R . .
H15B H 0.6351 0.4120 1.0043 0.038 Uiso 1 1 calc R . .
H15C H 0.5935 0.3771 1.0282 0.038 Uiso 1 1 calc R . .
C16C C 0.4046(4) 0.43903(11) 0.9714(3) 0.0311(8) Uani 1 1 d . . .
H16A H 0.3217 0.4423 0.9396 0.047 Uiso 1 1 calc R . .
H16B H 0.4760 0.4498 0.9505 0.047 Uiso 1 1 calc R . .
H16C H 0.3974 0.4479 1.0196 0.047 Uiso 1 1 calc R . .
C17C C 0.0167(4) 0.40888(9) 1.09808(19) 0.0205(6) Uani 1 1 d . . .
C18C C -0.0389(5) 0.43330(12) 1.0400(3) 0.0318(9) Uani 1 1 d . . .
H18B H -0.0844 0.4220 0.9978 0.048 Uiso 1 1 calc R . .
H18C H 0.0333 0.4460 1.0250 0.048 Uiso 1 1 calc R . .
H18D H -0.1009 0.4475 1.0604 0.048 Uiso 1 1 calc R . .
C19C C 0.0811(4) 0.42687(12) 1.1663(3) 0.0316(8) Uani 1 1 d . . .
H19B H 0.0153 0.4404 1.1853 0.047 Uiso 1 1 calc R . .
H19C H 0.1531 0.4402 1.1534 0.047 Uiso 1 1 calc R . .
H19D H 0.1158 0.4114 1.2036 0.047 Uiso 1 1 calc R . .
C20C C -0.0976(4) 0.38900(10) 1.1180(2) 0.0254(7) Uani 1 1 d . . .
H20B H -0.1338 0.3761 1.0760 0.038 Uiso 1 1 calc R . .
H20C H -0.1661 0.4032 1.1320 0.038 Uiso 1 1 calc R . .
H20D H -0.0666 0.3749 1.1588 0.038 Uiso 1 1 calc R . .
C21C C 0.1501(4) 0.25074(10) 1.23675(17) 0.0209(6) Uani 1 1 d . . .
C22C C 0.2701(5) 0.26094(15) 1.2912(2) 0.0362(11) Uani 1 1 d . . .
H22B H 0.3474 0.2486 1.2820 0.054 Uiso 1 1 calc R . .
H22C H 0.2516 0.2569 1.3410 0.054 Uiso 1 1 calc R . .
H22D H 0.2872 0.2837 1.2852 0.054 Uiso 1 1 calc R . .
C23C C 0.0263(4) 0.26724(13) 1.2564(2) 0.0309(8) Uani 1 1 d . . .
H23B H -0.0506 0.2594 1.2245 0.046 Uiso 1 1 calc R . .
H23C H 0.0344 0.2903 1.2501 0.046 Uiso 1 1 calc R . .
H23D H 0.0160 0.2626 1.3071 0.046 Uiso 1 1 calc R . .
C24C C 0.1327(6) 0.21444(12) 1.2437(2) 0.0360(10) Uani 1 1 d . . .
H24A H 0.0613 0.2072 1.2071 0.054 Uiso 1 1 calc R . .
H24B H 0.1112 0.2094 1.2924 0.054 Uiso 1 1 calc R . .
H24C H 0.2145 0.2036 1.2359 0.054 Uiso 1 1 calc R . .
C25C C 0.2422(3) 0.22022(8) 0.97955(19) 0.0175(5) Uani 1 1 d . . .
C26C C 0.2029(4) 0.18708(10) 1.0051(2) 0.0267(7) Uani 1 1 d . . .
H26B H 0.2648 0.1804 1.0471 0.040 Uiso 1 1 calc R . .
H26C H 0.2050 0.1717 0.9655 0.040 Uiso 1 1 calc R . .
H26D H 0.1140 0.1880 1.0189 0.040 Uiso 1 1 calc R . .
C27C C 0.3833(3) 0.21724(10) 0.9606(2) 0.0243(7) Uani 1 1 d . . .
H27B H 0.4386 0.2067 1.0007 0.036 Uiso 1 1 calc R . .
H27C H 0.4183 0.2385 0.9529 0.036 Uiso 1 1 calc R . .
H27D H 0.3828 0.2046 0.9162 0.036 Uiso 1 1 calc R . .
C28C C 0.1473(3) 0.22879(10) 0.91054(19) 0.0217(6) Uani 1 1 d . . .
H28B H 0.0563 0.2260 0.9202 0.033 Uiso 1 1 calc R . .
H28C H 0.1643 0.2148 0.8705 0.033 Uiso 1 1 calc R . .
H28D H 0.1611 0.2511 0.8972 0.033 Uiso 1 1 calc R . .
C29C C 0.8414(3) 0.30329(10) 0.94534(18) 0.0210(7) Uani 1 1 d . . .
C30C C 0.8804(3) 0.33212(11) 0.91094(19) 0.0224(6) Uani 1 1 d . . .
C31C C 0.7882(4) 0.35652(12) 0.8916(2) 0.0268(7) Uani 1 1 d . . .
H31B H 0.6985 0.3535 0.8978 0.032 Uiso 1 1 calc R . .
C32C C 0.8280(4) 0.38448(13) 0.8640(3) 0.0315(8) Uani 1 1 d . . .
H32A H 0.7652 0.4009 0.8514 0.038 Uiso 1 1 calc R . .
C33C C 0.9597(4) 0.38965(12) 0.8535(2) 0.0292(8) Uani 1 1 d . . .
C34C C 1.0501(4) 0.36585(12) 0.8726(2) 0.0269(8) Uani 1 1 d . . .
H34A H 1.1394 0.3691 0.8657 0.032 Uiso 1 1 calc R . .
C35C C 1.0127(3) 0.33711(12) 0.9018(2) 0.0258(7) Uani 1 1 d . . .
H35A H 1.0763 0.3210 0.9154 0.031 Uiso 1 1 calc R . .
C36C C 1.0020(6) 0.42154(14) 0.8253(3) 0.0390(11) Uani 1 1 d . . .
H36A H 1.0659 0.4180 0.7911 0.058 Uiso 1 1 calc R . .
H36B H 1.0423 0.4345 0.8662 0.058 Uiso 1 1 calc R . .
H36C H 0.9250 0.4327 0.8004 0.058 Uiso 1 1 calc R . .
C37C C 0.7281(3) 0.26535(10) 0.9979(2) 0.0211(6) Uani 1 1 d . . .
H37A H 0.6845 0.2456 0.9765 0.025 Uiso 1 1 calc R . .
C38C C 0.8770(3) 0.25987(11) 1.0173(3) 0.0280(8) Uani 1 1 d . . .
H38D H 0.9009 0.2576 1.0705 0.034 Uiso 1 1 calc R . .
H38E H 0.9055 0.2406 0.9928 0.034 Uiso 1 1 calc R . .
C39C C 0.6596(3) 0.27713(8) 1.06179(16) 0.0160(5) Uani 1 1 d . . .
C40C C 0.7192(3) 0.30802(10) 1.0949(2) 0.0229(6) Uani 1 1 d . . .
H40D H 0.6734 0.3143 1.1359 0.034 Uiso 1 1 calc R . .
H40E H 0.7099 0.3249 1.0580 0.034 Uiso 1 1 calc R . .
H40F H 0.8126 0.3047 1.1121 0.034 Uiso 1 1 calc R . .
C41C C 0.6640(4) 0.25078(12) 1.1198(2) 0.0295(8) Uani 1 1 d . . .
H41D H 0.6156 0.2578 1.1593 0.044 Uiso 1 1 calc R . .
H41E H 0.7556 0.2464 1.1394 0.044 Uiso 1 1 calc R . .
H41F H 0.6234 0.2313 1.0978 0.044 Uiso 1 1 calc R . .
C43C C 0.3884(4) 0.31402(14) 0.7973(2) 0.0299(9) Uani 1 1 d . . .
H43A H 0.3238 0.3271 0.8207 0.036 Uiso 1 1 calc R . .
C44C C 0.3742(3) 0.28086(11) 0.80684(19) 0.0224(7) Uani 1 1 d . . .
H44A H 0.3016 0.2752 0.8358 0.027 Uiso 1 1 calc R . .
C45C C 0.3993(4) 0.25541(14) 0.7515(2) 0.0338(10) Uani 1 1 d . . .
H45A H 0.3811 0.2645 0.7019 0.041 Uiso 1 1 calc R . .
H45B H 0.3380 0.2374 0.7548 0.041 Uiso 1 1 calc R . .
C46C C 0.5407(5) 0.24289(17) 0.7634(3) 0.0431(11) Uani 1 1 d U . .
H46A H 0.5449 0.2245 0.7972 0.052 Uiso 1 1 calc R . .
H46B H 0.5641 0.2350 0.7163 0.052 Uiso 1 1 calc R . .
C47C C 0.6411(5) 0.26709(15) 0.7934(3) 0.0361(9) Uani 1 1 d U . .
H47A H 0.7281 0.2577 0.8131 0.043 Uiso 1 1 calc R . .
C48C C 0.6480(4) 0.29823(18) 0.7698(2) 0.0384(9) Uani 1 1 d U . .
H48A H 0.7386 0.3075 0.7760 0.046 Uiso 1 1 calc R . .
C49C C 0.5565(6) 0.31223(17) 0.7079(3) 0.0435(11) Uani 1 1 d U . .
H49B H 0.5215 0.2948 0.6748 0.052 Uiso 1 1 calc R . .
H49C H 0.6065 0.3270 0.6800 0.052 Uiso 1 1 calc R . .
C50C C 0.4396(6) 0.33062(19) 0.7342(3) 0.0484(13) Uani 1 1 d U . .
H50A H 0.4686 0.3524 0.7492 0.058 Uiso 1 1 calc R . .
H50B H 0.3676 0.3325 0.6934 0.058 Uiso 1 1 calc R . .
Ir1D Ir 0.091514(11) 0.531672(3) 0.696061(6) 0.01601(2) Uani 1 1 d . . .
P1D P 0.19337(8) 0.51829(2) 0.60165(5) 0.01438(13) Uani 1 1 d . . .
O1D O 0.3432(2) 0.50679(6) 0.62262(13) 0.0155(4) Uani 1 1 d . . .
C1D C 0.3892(3) 0.48458(8) 0.57431(17) 0.0153(5) Uani 1 1 d . . .
N1D N -0.0772(3) 0.50998(8) 0.64172(16) 0.0183(5) Uani 1 1 d . . .
O2D O 0.2006(2) 0.54373(7) 0.53805(14) 0.0185(4) Uani 1 1 d . . .
C2D C 0.4085(3) 0.45288(8) 0.59491(19) 0.0189(5) Uani 1 1 d . A .
C3D C 0.4403(4) 0.43197(8) 0.5404(2) 0.0212(6) Uani 1 1 d . . .
H3DA H 0.4538 0.4101 0.5524 0.025 Uiso 1 1 calc R . .
O3D O -0.2848(3) 0.49982(8) 0.59546(17) 0.0273(6) Uani 1 1 d . . .
C4D C 0.4530(4) 0.44181(8) 0.4696(2) 0.0206(6) Uani 1 1 d . . .
O4D O 0.1330(2) 0.48723(6) 0.56097(14) 0.0188(4) Uani 1 1 d . . .
C5D C 0.4375(3) 0.47406(8) 0.45406(19) 0.0183(5) Uani 1 1 d . . .
H5DA H 0.4484 0.4814 0.4067 0.022 Uiso 1 1 calc R . .
C6D C 0.4064(3) 0.49607(8) 0.50568(18) 0.0157(5) Uani 1 1 d . . .
C7D C 0.4027(3) 0.53043(9) 0.48730(15) 0.0147(4) Uani 1 1 d . . .
C8D C 0.5038(3) 0.54139(8) 0.44780(18) 0.0173(5) Uani 1 1 d . . .
H8DA H 0.5704 0.5268 0.4381 0.021 Uiso 1 1 calc R . .
C9D C 0.5091(3) 0.57222(8) 0.42306(18) 0.0176(5) Uani 1 1 d . . .
C10D C 0.4113(3) 0.59347(9) 0.43932(19) 0.0195(6) Uani 1 1 d . . .
H10D H 0.4148 0.6149 0.4233 0.023 Uiso 1 1 calc R . .
C11D C 0.3090(3) 0.58454(8) 0.47797(17) 0.0163(5) Uani 1 1 d . . .
C12D C 0.3080(3) 0.55274(8) 0.50190(16) 0.0146(5) Uani 1 1 d . . .
C13D C 0.3981(3) 0.43918(9) 0.67156(19) 0.0203(6) Uani 1 1 d . . .
C14D C 0.3679(8) 0.46248(18) 0.7336(4) 0.0255(15) Uani 0.536(9) 1 d P A 1
H14F H 0.4408 0.4776 0.7443 0.038 Uiso 0.536(9) 1 calc PR A 1
H14G H 0.3575 0.4502 0.7774 0.038 Uiso 0.536(9) 1 calc PR A 1
H14H H 0.2867 0.4742 0.7177 0.038 Uiso 0.536(9) 1 calc PR A 1
C14' C 0.2596(10) 0.4435(2) 0.6906(5) 0.031(2) Uani 0.464(9) 1 d P A 2
H14I H 0.1964 0.4344 0.6521 0.047 Uiso 0.464(9) 1 calc PR A 2
H14J H 0.2414 0.4663 0.6955 0.047 Uiso 0.464(9) 1 calc PR A 2
H14K H 0.2516 0.4327 0.7367 0.047 Uiso 0.464(9) 1 calc PR A 2
C15D C 0.2853(7) 0.41441(19) 0.6670(4) 0.0244(14) Uani 0.536(9) 1 d P A 1
H15D H 0.2757 0.4041 0.6192 0.037 Uiso 0.536(9) 1 calc PR A 1
H15E H 0.2031 0.4252 0.6739 0.037 Uiso 0.536(9) 1 calc PR A 1
H15F H 0.3059 0.3983 0.7050 0.037 Uiso 0.536(9) 1 calc PR A 1
C15' C 0.4985(8) 0.4582(2) 0.7219(4) 0.0260(17) Uani 0.464(9) 1 d P A 2
H15G H 0.5874 0.4520 0.7134 0.039 Uiso 0.464(9) 1 calc PR A 2
H15H H 0.4871 0.4538 0.7726 0.039 Uiso 0.464(9) 1 calc PR A 2
H15I H 0.4857 0.4810 0.7120 0.039 Uiso 0.464(9) 1 calc PR A 2
C16D C 0.5275(6) 0.4227(2) 0.7030(4) 0.0244(14) Uani 0.536(9) 1 d P A 1
H16D H 0.5408 0.4036 0.6743 0.037 Uiso 0.536(9) 1 calc PR A 1
H16E H 0.5227 0.4166 0.7536 0.037 Uiso 0.536(9) 1 calc PR A 1
H16F H 0.6011 0.4375 0.7011 0.037 Uiso 0.536(9) 1 calc PR A 1
C16' C 0.4325(11) 0.4044(3) 0.6747(5) 0.032(2) Uani 0.464(9) 1 d P A 2
H16G H 0.3591 0.3920 0.6496 0.049 Uiso 0.464(9) 1 calc PR A 2
H16H H 0.4496 0.3976 0.7256 0.049 Uiso 0.464(9) 1 calc PR A 2
H16I H 0.5112 0.4009 0.6509 0.049 Uiso 0.464(9) 1 calc PR A 2
C17D C 0.4815(5) 0.41856(10) 0.4105(2) 0.0299(8) Uani 1 1 d . . .
C18D C 0.4836(7) 0.38486(18) 0.4352(4) 0.0492(13) Uani 1 1 d U . .
H18E H 0.3991 0.3795 0.4514 0.074 Uiso 1 1 calc R . .
H18F H 0.5543 0.3820 0.4756 0.074 Uiso 1 1 calc R . .
H18G H 0.4990 0.3708 0.3948 0.074 Uiso 1 1 calc R . .
C19D C 0.6195(7) 0.42689(19) 0.3876(4) 0.0506(14) Uani 1 1 d U . .
H19E H 0.6866 0.4255 0.4302 0.076 Uiso 1 1 calc R . .
H19F H 0.6178 0.4486 0.3680 0.076 Uiso 1 1 calc R . .
H19G H 0.6405 0.4118 0.3505 0.076 Uiso 1 1 calc R . .
C20D C 0.3818(7) 0.4229(2) 0.3428(4) 0.0537(15) Uani 1 1 d U . .
H20E H 0.2940 0.4172 0.3540 0.081 Uiso 1 1 calc R . .
H20F H 0.4055 0.4092 0.3038 0.081 Uiso 1 1 calc R . .
H20G H 0.3818 0.4453 0.3271 0.081 Uiso 1 1 calc R . .
C21D C 0.6150(4) 0.58229(10) 0.3765(2) 0.0230(6) Uani 1 1 d . . .
C22D C 0.7421(6) 0.56288(19) 0.3924(4) 0.0478(12) Uani 1 1 d U . .
H22E H 0.7613 0.5591 0.4448 0.072 Uiso 1 1 calc R . .
H22F H 0.8148 0.5747 0.3755 0.072 Uiso 1 1 calc R . .
H22G H 0.7313 0.5424 0.3669 0.072 Uiso 1 1 calc R . .
C23D C 0.5603(7) 0.5748(2) 0.2961(4) 0.0543(15) Uani 1 1 d U . .
H23E H 0.4840 0.5884 0.2809 0.081 Uiso 1 1 calc R . .
H23F H 0.5338 0.5523 0.2918 0.081 Uiso 1 1 calc R . .
H23G H 0.6286 0.5789 0.2649 0.081 Uiso 1 1 calc R . .
C24D C 0.6500(8) 0.6163(2) 0.3825(5) 0.0640(18) Uani 1 1 d U . .
H24D H 0.6710 0.6221 0.4339 0.096 Uiso 1 1 calc R . .
H24E H 0.5757 0.6292 0.3603 0.096 Uiso 1 1 calc R . .
H24F H 0.7266 0.6203 0.3572 0.096 Uiso 1 1 calc R . .
C25D C 0.1992(3) 0.60827(8) 0.4893(2) 0.0207(6) Uani 1 1 d . . .
C26D C 0.2288(4) 0.64190(10) 0.4618(3) 0.0285(7) Uani 1 1 d . . .
H26E H 0.3062 0.6506 0.4918 0.043 Uiso 1 1 calc R . .
H26F H 0.1530 0.6558 0.4651 0.043 Uiso 1 1 calc R . .
H26G H 0.2459 0.6406 0.4111 0.043 Uiso 1 1 calc R . .
C27D C 0.1813(4) 0.61190(10) 0.5699(2) 0.0251(7) Uani 1 1 d . . .
H27E H 0.2651 0.6181 0.5978 0.038 Uiso 1 1 calc R . .
H27F H 0.1521 0.5915 0.5883 0.038 Uiso 1 1 calc R . .
H27G H 0.1151 0.6283 0.5749 0.038 Uiso 1 1 calc R . .
C28D C 0.0684(4) 0.59720(11) 0.4459(2) 0.0275(7) Uani 1 1 d . . .
H28E H 0.0402 0.5772 0.4665 0.041 Uiso 1 1 calc R . .
H28F H 0.0808 0.5938 0.3949 0.041 Uiso 1 1 calc R . .
H28G H 0.0010 0.6136 0.4487 0.041 Uiso 1 1 calc R . .
C29D C -0.1960(3) 0.52079(10) 0.62565(19) 0.0195(6) Uani 1 1 d . . .
C30D C -0.2193(4) 0.46916(11) 0.5958(3) 0.0280(8) Uani 1 1 d . . .
H30B H -0.2416 0.4581 0.5487 0.034 Uiso 1 1 calc R . .
H30C H -0.2441 0.4554 0.6352 0.034 Uiso 1 1 calc R . .
C31D C -0.0718(3) 0.47759(9) 0.6090(2) 0.0195(5) Uani 1 1 d . . .
H31C H -0.0237 0.4624 0.6447 0.023 Uiso 1 1 calc R . .
C32D C -0.2430(3) 0.55339(9) 0.63264(19) 0.0205(6) Uani 1 1 d . . .
C33D C -0.1563(4) 0.57901(10) 0.6349(2) 0.0239(6) Uani 1 1 d . . .
H33A H -0.0649 0.5754 0.6348 0.029 Uiso 1 1 calc R . .
C34D C -0.2042(4) 0.60970(11) 0.6372(3) 0.0284(7) Uani 1 1 d . . .
H34B H -0.1444 0.6271 0.6384 0.034 Uiso 1 1 calc R . .
C35D C -0.3374(4) 0.61603(12) 0.6376(2) 0.0275(7) Uani 1 1 d . . .
C36D C -0.4237(4) 0.58997(12) 0.6347(2) 0.0269(7) Uani 1 1 d . . .
H36D H -0.5151 0.5937 0.6345 0.032 Uiso 1 1 calc R . .
C37D C -0.3781(3) 0.55895(11) 0.6321(2) 0.0245(7) Uani 1 1 d . . .
H37B H -0.4379 0.5415 0.6300 0.029 Uiso 1 1 calc R . .
C38D C -0.3888(5) 0.64988(13) 0.6393(3) 0.0366(10) Uani 1 1 d . . .
H38A H -0.4660 0.6523 0.6027 0.055 Uiso 1 1 calc R . .
H38B H -0.3202 0.6648 0.6288 0.055 Uiso 1 1 calc R . .
H38C H -0.4134 0.6545 0.6876 0.055 Uiso 1 1 calc R . .
C39D C -0.0040(3) 0.47940(9) 0.53873(19) 0.0194(5) Uani 1 1 d . . .
C40D C -0.0657(4) 0.50366(11) 0.4847(2) 0.0252(7) Uani 1 1 d . . .
H40A H -0.0203 0.5034 0.4413 0.038 Uiso 1 1 calc R . .
H40B H -0.0583 0.5250 0.5067 0.038 Uiso 1 1 calc R . .
H40C H -0.1587 0.4984 0.4709 0.038 Uiso 1 1 calc R . .
C41D C 0.0028(4) 0.44655(10) 0.5051(2) 0.0255(7) Uani 1 1 d . . .
H41A H 0.0582 0.4474 0.4658 0.038 Uiso 1 1 calc R . .
H41B H -0.0859 0.4396 0.4854 0.038 Uiso 1 1 calc R . .
H41C H 0.0406 0.4314 0.5424 0.038 Uiso 1 1 calc R . .
C42D C 0.2222(3) 0.56862(10) 0.7398(2) 0.0221(6) Uani 1 1 d . . .
H42A H 0.2724 0.5791 0.7035 0.027 Uiso 1 1 calc R . .
C43D C 0.1507(5) 0.59156(11) 0.7838(2) 0.0305(8) Uani 1 1 d . . .
H43B H 0.1050 0.6076 0.7503 0.037 Uiso 1 1 calc R . .
H43C H 0.2166 0.6031 0.8180 0.037 Uiso 1 1 calc R . .
C44D C 0.0489(4) 0.57617(12) 0.8279(2) 0.0281(8) Uani 1 1 d . . .
H44B H 0.0929 0.5701 0.8767 0.034 Uiso 1 1 calc R . .
H44C H -0.0205 0.5919 0.8345 0.034 Uiso 1 1 calc R . .
C45D C -0.0135(3) 0.54681(11) 0.79005(19) 0.0217(6) Uani 1 1 d . . .
H45C H -0.1111 0.5483 0.7777 0.026 Uiso 1 1 calc R . .
C46D C 0.0324(4) 0.51579(11) 0.8013(2) 0.0235(7) Uani 1 1 d . . .
H46C H -0.0383 0.4992 0.7966 0.028 Uiso 1 1 calc R . .
C47D C 0.1529(4) 0.50671(13) 0.8522(2) 0.0301(8) Uani 1 1 d . . .
H47B H 0.1756 0.4843 0.8429 0.036 Uiso 1 1 calc R . .
H47C H 0.1325 0.5081 0.9029 0.036 Uiso 1 1 calc R . .
C48D C 0.2723(4) 0.52785(13) 0.8444(2) 0.0300(8) Uani 1 1 d . . .
H48B H 0.2707 0.5466 0.8767 0.036 Uiso 1 1 calc R . .
H48C H 0.3536 0.5157 0.8604 0.036 Uiso 1 1 calc R . .
C49D C 0.2753(4) 0.53925(11) 0.7669(2) 0.0242(7) Uani 1 1 d . . .
H49A H 0.3552 0.5324 0.7453 0.029 Uiso 1 1 calc R . .
B1A B 0.1125(4) 0.07478(11) 0.9234(2) 0.0230(7) Uani 1 1 d . . .
C1A C 0.1083(4) 0.04503(9) 0.8663(2) 0.0232(6) Uani 1 1 d . . .
F1A F 0.3038(4) -0.05091(12) 0.7938(2) 0.0580(10) Uani 1 1 d U . .
C2A C 0.2169(4) 0.02433(10) 0.8644(2) 0.0277(7) Uani 1 1 d . . .
H2AA H 0.2919 0.0268 0.8997 0.033 Uiso 1 1 calc R . .
F2A F 0.4134(5) -0.01092(13) 0.7637(3) 0.0654(11) Uani 1 1 d U . .
C3A C 0.2169(5) 0.00056(11) 0.8124(2) 0.0309(8) Uani 1 1 d . . .
F3A F 0.4136(5) -0.02167(13) 0.8743(2) 0.0647(11) Uani 1 1 d U . .
C4A C 0.1075(5) -0.00416(11) 0.7597(2) 0.0336(10) Uani 1 1 d . . .
H4AA H 0.1071 -0.0207 0.7246 0.040 Uiso 1 1 calc R . .
F4A F -0.1124(4) -0.01547(12) 0.6657(2) 0.0586(10) Uani 1 1 d U . .
C5A C 0.0010(5) 0.01565(12) 0.7601(2) 0.0323(9) Uani 1 1 d . . .
F5A F -0.2289(4) 0.00753(13) 0.7381(2) 0.0625(10) Uani 1 1 d U . .
C6A C 0.0041(5) 0.03973(11) 0.8122(2) 0.0284(7) Uani 1 1 d . . .
H6AA H -0.0700 0.0534 0.8104 0.034 Uiso 1 1 calc R . .
F6A F -0.1357(5) 0.03465(15) 0.6587(3) 0.0700(12) Uani 1 1 d U . .
C7A C 0.3371(6) -0.02032(13) 0.8110(3) 0.0392(11) Uani 1 1 d . . .
F7A F 0.3197(4) 0.13288(10) 1.1802(2) 0.0511(9) Uani 1 1 d . . .
C8A C -0.1201(6) 0.01136(16) 0.7062(3) 0.0418(12) Uani 1 1 d . . .
F8A F 0.4669(4) 0.13258(10) 1.10916(19) 0.0484(8) Uani 1 1 d U . .
C9A C 0.2034(4) 0.06715(10) 1.00173(19) 0.0217(6) Uani 1 1 d . . .
F9A F 0.4939(4) 0.10524(10) 1.20825(18) 0.0477(8) Uani 1 1 d . . .
C10A C 0.2073(4) 0.03712(10) 1.0348(2) 0.0242(7) Uani 1 1 d . . .
H10A H 0.1624 0.0198 1.0094 0.029 Uiso 1 1 calc R . .
F10A F 0.2846(3) -0.00137(8) 1.20764(15) 0.0357(6) Uani 1 1 d . . .
C11A C 0.2762(4) 0.03176(14) 1.10470(19) 0.0266(7) Uani 1 1 d . . .
F11A F 0.3953(4) -0.01603(10) 1.1231(2) 0.0504(9) Uani 1 1 d . . .
C12A C 0.3425(4) 0.05624(11) 1.1431(2) 0.0253(7) Uani 1 1 d . . .
H12A H 0.3897 0.0526 1.1899 0.030 Uiso 1 1 calc R . .
F12A F 0.1839(4) -0.01957(9) 1.10737(18) 0.0444(7) Uani 1 1 d . . .
C13A C 0.3388(4) 0.08614(10) 1.1119(2) 0.0235(6) Uani 1 1 d . . .
F13A F -0.4173(3) 0.04381(9) 0.89076(17) 0.0460(8) Uani 1 1 d . . .
C14A C 0.2693(4) 0.09154(10) 1.0428(2) 0.0231(6) Uani 1 1 d . . .
H14A H 0.2671 0.1125 1.0233 0.028 Uiso 1 1 calc R . .
F14A F -0.3247(3) 0.01610(7) 0.98024(17) 0.0358(6) Uani 1 1 d . . .
C15A C 0.2835(5) -0.00089(12) 1.1342(2) 0.0307(8) Uani 1 1 d . . .
F15A F -0.4639(3) 0.05273(9) 0.99871(19) 0.0409(7) Uani 1 1 d . . .
C16A C 0.4059(5) 0.11392(12) 1.1524(2) 0.0301(8) Uani 1 1 d . . .
F16A F -0.2994(3) 0.15809(10) 1.0630(2) 0.0467(8) Uani 1 1 d U . .
F17A F -0.0886(4) 0.15863(10) 1.0937(2) 0.0502(9) Uani 1 1 d . . .
C18A C -0.0329(4) 0.08384(10) 0.9478(2) 0.0240(6) Uani 1 1 d . . .
F18A F -0.1731(4) 0.17697(8) 0.9898(2) 0.0488(8) Uani 1 1 d . . .
C19A C -0.1365(4) 0.06151(10) 0.9462(2) 0.0238(6) Uani 1 1 d . . .
H19A H -0.1254 0.0407 0.9276 0.029 Uiso 1 1 calc R . .
F19A F -0.0549(4) 0.17867(12) 0.7732(2) 0.0616(10) Uani 1 1 d U . .
C20A C -0.2546(4) 0.06939(10) 0.9715(2) 0.0236(6) Uani 1 1 d . . .
F20A F 0.0997(4) 0.19219(12) 0.7138(2) 0.0582(11) Uani 1 1 d . . .
C21A C -0.2748(4) 0.09900(10) 1.0016(2) 0.0243(6) Uani 1 1 d . . .
H21A H -0.3552 0.1041 1.0193 0.029 Uiso 1 1 calc R . .
F21A F 0.0019(6) 0.15044(19) 0.6813(3) 0.0951(18) Uani 1 1 d U . .
C22A C -0.1717(4) 0.12095(10) 1.0049(2) 0.0253(7) Uani 1 1 d . . .
F22A F 0.5484(3) 0.15332(10) 0.9119(2) 0.0494(8) Uani 1 1 d U . .
C23A C -0.0529(4) 0.11340(10) 0.9783(2) 0.0245(6) Uani 1 1 d . . .
H23A H 0.0151 0.1289 0.9812 0.029 Uiso 1 1 calc R . .
F23A F 0.5708(3) 0.11278(8) 0.84761(17) 0.0366(6) Uani 1 1 d . . .
C24A C -0.3649(4) 0.04569(11) 0.9603(2) 0.0271(7) Uani 1 1 d . . .
F24A F 0.5360(4) 0.15805(13) 0.7946(2) 0.0633(11) Uani 1 1 d U . .
C25A C -0.1825(5) 0.15335(12) 1.0382(3) 0.0333(9) Uani 1 1 d . . .
C26A C 0.1713(4) 0.10447(10) 0.88100(19) 0.0228(6) Uani 1 1 d . . .
C27A C 0.0895(4) 0.12413(10) 0.8327(2) 0.0256(7) Uani 1 1 d . . .
H27A H -0.0030 0.1211 0.8286 0.031 Uiso 1 1 calc R . .
C28A C 0.1383(4) 0.14781(10) 0.7909(2) 0.0264(7) Uani 1 1 d . . .
C29A C 0.2742(5) 0.15301(11) 0.7951(2) 0.0279(7) Uani 1 1 d . . .
H29A H 0.3086 0.1691 0.7667 0.033 Uiso 1 1 calc R . .
C30A C 0.3560(4) 0.13408(10) 0.8415(2) 0.0242(7) Uani 1 1 d . . .
C31A C 0.3072(4) 0.11020(10) 0.88258(19) 0.0225(6) Uani 1 1 d . . .
H31A H 0.3675 0.0973 0.9128 0.027 Uiso 1 1 calc R . .
C32A C 0.0451(5) 0.16693(12) 0.7395(3) 0.0371(10) Uani 1 1 d . . .
C33A C 0.5015(5) 0.13986(12) 0.8482(3) 0.0317(8) Uani 1 1 d . . .
B1B B 0.7195(4) 0.28385(10) 0.4648(2) 0.0177(6) Uani 1 1 d . . .
C1B C 0.7849(3) 0.25207(8) 0.43302(17) 0.0172(5) Uani 1 1 d . . .
F1B F 0.5734(3) 0.20436(8) 0.25810(16) 0.0378(7) Uani 1 1 d . . .
C2B C 0.7149(3) 0.23555(9) 0.37370(18) 0.0184(5) Uani 1 1 d . . .
H2BA H 0.6309 0.2432 0.3535 0.022 Uiso 1 1 calc R . .
F2B F 0.7579(3) 0.19371(8) 0.22103(14) 0.0375(7) Uani 1 1 d . . .
C3B C 0.7648(3) 0.20860(9) 0.34416(18) 0.0183(5) Uani 1 1 d . . .
F3B F 0.6755(3) 0.16080(7) 0.29103(15) 0.0354(6) Uani 1 1 d . . .
C4B C 0.8849(3) 0.19584(9) 0.37323(19) 0.0197(5) Uani 1 1 d . . .
H4BA H 0.9177 0.1770 0.3537 0.024 Uiso 1 1 calc R . .
F4B F 1.1859(2) 0.21410(8) 0.44070(15) 0.0325(6) Uani 1 1 d . . .
C5B C 0.9556(3) 0.21140(9) 0.43152(19) 0.0187(5) Uani 1 1 d . . .
F5B F 1.1008(3) 0.16774(8) 0.4523(2) 0.0404(7) Uani 1 1 d . . .
C6B C 0.9083(3) 0.23956(8) 0.45960(18) 0.0181(5) Uani 1 1 d . . .
H6BA H 0.9614 0.2504 0.4976 0.022 Uiso 1 1 calc R . .
F6B F 1.1034(3) 0.20261(8) 0.53732(14) 0.0316(5) Uani 1 1 d . . .
C7B C 0.6925(4) 0.19197(10) 0.2795(2) 0.0242(7) Uani 1 1 d . . .
F7B F 1.0944(3) 0.26032(10) 0.7075(2) 0.0458(8) Uani 1 1 d . . .
C8B C 1.0856(4) 0.19891(10) 0.4649(2) 0.0225(6) Uani 1 1 d . . .
F8B F 0.9869(4) 0.28246(10) 0.78819(18) 0.0502(8) Uani 1 1 d U . .
C9B C 0.7962(3) 0.29859(8) 0.54106(15) 0.0148(4) Uani 1 1 d . . .
F9B F 0.9039(3) 0.24280(8) 0.72703(16) 0.0382(7) Uani 1 1 d . . .
C10B C 0.8493(3) 0.27901(9) 0.59882(17) 0.0174(5) Uani 1 1 d . . .
H10B H 0.8435 0.2565 0.5936 0.021 Uiso 1 1 calc R . .
F10B F 0.9801(4) 0.39081(10) 0.6512(2) 0.0537(9) Uani 1 1 d . . .
C11B C 0.9110(3) 0.29210(9) 0.66421(16) 0.0164(5) Uani 1 1 d . . .
F11B F 0.7953(4) 0.38695(8) 0.68984(17) 0.0436(7) Uani 1 1 d . . .
C12B C 0.9164(3) 0.32400(10) 0.67621(18) 0.0201(6) Uani 1 1 d . . .
H12B H 0.9581 0.3325 0.7208 0.024 Uiso 1 1 calc R . .
F12B F 0.8030(4) 0.39578(9) 0.57674(17) 0.0444(7) Uani 1 1 d U . .
C13B C 0.8581(3) 0.34397(8) 0.62039(17) 0.0175(5) Uani 1 1 d . . .
F13B F 1.0155(3) 0.37648(10) 0.40186(16) 0.0456(9) Uani 1 1 d . . .
C14B C 0.8014(3) 0.33118(8) 0.55484(17) 0.0169(5) Uani 1 1 d . . .
H14B H 0.7644 0.3453 0.5177 0.020 Uiso 1 1 calc R . .
F14B F 1.0375(3) 0.35731(10) 0.2959(2) 0.0447(8) Uani 1 1 d . . .
C15B C 0.9740(5) 0.26954(11) 0.7213(2) 0.0280(8) Uani 1 1 d . . .
F15B F 0.9238(3) 0.39974(8) 0.30515(16) 0.0345(6) Uani 1 1 d . . .
C16B C 0.8604(5) 0.37905(10) 0.6340(2) 0.0274(7) Uani 1 1 d . . .
F16B F 0.5026(3) 0.36297(10) 0.18506(17) 0.0485(9) Uani 1 1 d . . .
C17B C 0.7141(3) 0.31020(8) 0.39893(16) 0.0166(5) Uani 1 1 d . . .
F17B F 0.3823(2) 0.34486(8) 0.26301(14) 0.0319(6) Uani 1 1 d . . .
C18B C 0.8269(3) 0.32848(9) 0.39194(18) 0.0198(6) Uani 1 1 d . . .
H18A H 0.9037 0.3254 0.4257 0.024 Uiso 1 1 calc R . .
F18B F 0.4713(3) 0.31268(8) 0.19315(14) 0.0345(6) Uani 1 1 d . . .
C19B C 0.8293(3) 0.35110(9) 0.33659(17) 0.0183(5) Uani 1 1 d . . .
F19B F 0.5554(3) 0.19251(7) 0.61402(14) 0.0285(5) Uani 1 1 d . . .
C20B C 0.7212(3) 0.35516(9) 0.28398(18) 0.0201(6) Uani 1 1 d . . .
H20A H 0.7228 0.3703 0.2460 0.024 Uiso 1 1 calc R . .
F20B F 0.4030(3) 0.18130(6) 0.52733(14) 0.0316(5) Uani 1 1 d . . .
C21B C 0.6114(3) 0.33650(9) 0.28842(17) 0.0189(5) Uani 1 1 d . . .
F21B F 0.3521(3) 0.20039(6) 0.62757(14) 0.0273(5) Uani 1 1 d . . .
C22B C 0.6070(3) 0.31458(9) 0.34475(17) 0.0175(5) Uani 1 1 d . . .
H22A H 0.5295 0.3023 0.3464 0.021 Uiso 1 1 calc R . .
F22B F 0.2887(3) 0.33957(8) 0.5435(2) 0.0475(8) Uani 1 1 d . . .
C23B C 0.9502(4) 0.37135(11) 0.3352(2) 0.0257(7) Uani 1 1 d . . .
F23B F 0.1901(4) 0.31669(13) 0.4529(2) 0.0605(10) Uani 1 1 d U . .
C24B C 0.4922(4) 0.33958(11) 0.23293(19) 0.0235(7) Uani 1 1 d . . .
F24B F 0.1569(4) 0.30250(12) 0.5600(2) 0.0599(10) Uani 1 1 d U . .
C25B C 0.5748(3) 0.27409(8) 0.48835(16) 0.0150(5) Uani 1 1 d . . .
C26B C 0.5595(3) 0.24392(8) 0.51847(18) 0.0171(5) Uani 1 1 d . . .
H26A H 0.6275 0.2286 0.5173 0.021 Uiso 1 1 calc R . .
C27B C 0.4479(3) 0.23541(8) 0.55024(17) 0.0170(5) Uani 1 1 d . . .
C28B C 0.3451(3) 0.25721(9) 0.55134(17) 0.0180(5) Uani 1 1 d . . .
H28A H 0.2684 0.2517 0.5723 0.022 Uiso 1 1 calc R . .
C29B C 0.3580(3) 0.28731(8) 0.52079(18) 0.0169(5) Uani 1 1 d . . .
C30B C 0.4707(3) 0.29558(9) 0.49049(16) 0.0169(5) Uani 1 1 d . . .
H30A H 0.4772 0.3164 0.4707 0.020 Uiso 1 1 calc R . .
C31B C 0.4399(4) 0.20250(9) 0.5796(2) 0.0208(6) Uani 1 1 d . . .
C32B C 0.2468(4) 0.31102(11) 0.5194(2) 0.0262(7) Uani 1 1 d . . .

loop_
_atom_site_aniso_label
_atom_site_aniso_U_11
_atom_site_aniso_U_22
_atom_site_aniso_U_33
_atom_site_aniso_U_23
_atom_site_aniso_U_13
_atom_site_aniso_U_12
Ir1C 0.01295(4) 0.02630(6) 0.01312(4) -0.00200(4) 0.00377(3) -0.00221(4)
P1C 0.0111(3) 0.0146(4) 0.0134(3) -0.0012(2) 0.0026(2) -0.0002(2)
O1C 0.0149(8) 0.0131(10) 0.0210(10) -0.0017(7) 0.0077(7) -0.0004(7)
C1C 0.0141(10) 0.0110(11) 0.0146(11) -0.0010(8) 0.0016(8) 0.0000(8)
N1C 0.0145(10) 0.0263(17) 0.0190(11) -0.0048(10) 0.0047(8) 0.0001(9)
O2C 0.0130(8) 0.0160(10) 0.0124(8) -0.0009(6) 0.0041(6) -0.0008(7)
C2C 0.0175(11) 0.0124(12) 0.0172(12) 0.0032(9) 0.0031(9) -0.0014(9)
C3C 0.0200(12) 0.0117(13) 0.0203(13) 0.0031(9) 0.0054(10) 0.0013(10)
O3C 0.0117(9) 0.0312(16) 0.0371(14) 0.0039(11) 0.0019(9) 0.0021(9)
C4C 0.0188(12) 0.0116(12) 0.0177(12) -0.0005(9) 0.0048(9) 0.0019(9)
O4C 0.0138(8) 0.0185(11) 0.0175(9) 0.0014(8) 0.0011(7) -0.0005(7)
C5C 0.0161(11) 0.0139(13) 0.0163(11) -0.0008(9) 0.0041(9) 0.0003(9)
C6C 0.0159(11) 0.0107(12) 0.0138(11) -0.0006(8) 0.0050(8) 0.0000(9)
C7C 0.0129(10) 0.0129(13) 0.0149(10) -0.0013(8) 0.0033(8) -0.0021(8)
C8C 0.0171(10) 0.0184(14) 0.0133(10) -0.0010(9) 0.0050(8) 0.0012(10)
C9C 0.0152(11) 0.0169(14) 0.0163(12) 0.0010(9) 0.0034(9) -0.0016(9)
C10C 0.0173(12) 0.0133(13) 0.0207(13) 0.0026(10) 0.0028(10) -0.0010(10)
C11C 0.0136(10) 0.0128(12) 0.0168(11) -0.0008(9) 0.0024(9) -0.0013(9)
C12C 0.0135(10) 0.0131(12) 0.0132(10) -0.0009(8) 0.0034(8) -0.0012(8)
C13C 0.0170(12) 0.0168(14) 0.0262(15) 0.0043(11) 0.0062(10) -0.0011(10)
C14C 0.0202(13) 0.032(2) 0.0230(15) 0.0061(13) 0.0068(11) -0.0019(13)
C15C 0.0194(13) 0.0193(16) 0.0366(19) 0.0017(13) 0.0011(12) -0.0066(11)
C16C 0.0280(17) 0.0169(17) 0.050(2) 0.0109(15) 0.0119(16) 0.0002(13)
C17C 0.0245(14) 0.0149(14) 0.0235(14) -0.0014(11) 0.0081(11) 0.0035(11)
C18C 0.0352(19) 0.026(2) 0.036(2) 0.0089(15) 0.0135(16) 0.0157(16)
C19C 0.0326(18) 0.027(2) 0.036(2) -0.0144(16) 0.0108(15) -0.0026(15)
C20C 0.0215(14) 0.0241(18) 0.0330(18) -0.0029(13) 0.0128(13) 0.0007(12)
C21C 0.0266(14) 0.0225(16) 0.0142(12) 0.0019(10) 0.0051(10) -0.0053(12)
C22C 0.0338(19) 0.056(3) 0.0175(15) 0.0101(16) -0.0036(13) -0.015(2)
C23C 0.038(2) 0.034(2) 0.0238(16) 0.0018(15) 0.0176(15) 0.0006(17)
C24C 0.060(3) 0.022(2) 0.0280(18) 0.0068(14) 0.0155(18) -0.0092(19)
C25C 0.0170(11) 0.0119(13) 0.0241(14) -0.0034(10) 0.0050(10) -0.0001(9)
C26C 0.0347(18) 0.0140(15) 0.0326(18) -0.0018(12) 0.0092(15) -0.0043(13)
C27C 0.0201(13) 0.0203(16) 0.0332(18) -0.0077(13) 0.0065(12) 0.0004(12)
C28C 0.0191(13) 0.0266(18) 0.0192(13) -0.0082(12) 0.0016(10) -0.0021(12)
C29C 0.0131(11) 0.032(2) 0.0180(13) -0.0083(12) 0.0036(9) -0.0011(11)
C30C 0.0145(12) 0.032(2) 0.0216(14) -0.0071(12) 0.0043(10) -0.0010(12)
C31C 0.0195(14) 0.034(2) 0.0286(17) -0.0005(14) 0.0093(12) 0.0006(13)
C32C 0.0291(18) 0.032(2) 0.036(2) -0.0014(16) 0.0116(15) -0.0025(15)
C33C 0.0298(17) 0.033(2) 0.0269(17) -0.0086(15) 0.0113(14) -0.0122(15)
C34C 0.0201(14) 0.038(2) 0.0227(15) -0.0066(14) 0.0048(11) -0.0110(14)
C35C 0.0157(12) 0.039(2) 0.0231(15) -0.0081(14) 0.0036(11) -0.0040(13)
C36C 0.047(3) 0.031(2) 0.043(2) -0.0081(19) 0.021(2) -0.015(2)
C37C 0.0137(11) 0.0200(15) 0.0293(15) -0.0036(12) 0.0015(10) 0.0015(10)
C38C 0.0159(13) 0.028(2) 0.040(2) 0.0025(15) 0.0033(13) 0.0065(12)
C39C 0.0133(10) 0.0186(14) 0.0152(11) -0.0003(9) -0.0013(8) 0.0031(9)
C40C 0.0193(13) 0.0261(18) 0.0233(15) -0.0081(12) 0.0030(11) -0.0060(12)
C41C 0.0246(15) 0.033(2) 0.0292(18) 0.0132(15) -0.0033(13) -0.0013(14)
C43C 0.0252(16) 0.046(3) 0.0172(15) 0.0048(15) -0.0030(12) -0.0025(16)
C44C 0.0138(11) 0.036(2) 0.0162(13) -0.0035(12) -0.0004(10) -0.0029(12)
C45C 0.0221(15) 0.057(3) 0.0221(16) -0.0177(17) 0.0021(12) -0.0077(17)
C46C 0.0405(17) 0.0462(19) 0.0421(17) -0.0161(15) 0.0029(14) 0.0013(15)
C47C 0.0304(14) 0.0475(19) 0.0311(15) -0.0149(14) 0.0068(12) 0.0018(14)
C48C 0.0312(14) 0.056(2) 0.0298(14) -0.0049(15) 0.0107(12) -0.0071(15)
C49C 0.0445(17) 0.054(2) 0.0329(16) 0.0040(15) 0.0086(14) -0.0112(15)
C50C 0.0518(19) 0.050(2) 0.0410(18) 0.0103(16) -0.0026(15) -0.0081(16)
Ir1D 0.01412(4) 0.01740(5) 0.01714(5) -0.00105(4) 0.00446(3) -0.00295(4)
P1D 0.0139(3) 0.0121(3) 0.0179(3) 0.0000(3) 0.0051(2) -0.0017(2)
O1D 0.0155(9) 0.0133(10) 0.0186(9) 0.0015(7) 0.0051(7) 0.0011(7)
C1D 0.0157(11) 0.0094(11) 0.0217(13) 0.0018(9) 0.0057(9) -0.0014(9)
N1D 0.0129(9) 0.0193(13) 0.0234(12) -0.0025(10) 0.0053(9) -0.0046(9)
O2D 0.0163(9) 0.0174(12) 0.0228(10) 0.0059(8) 0.0061(8) 0.0009(8)
C2D 0.0200(12) 0.0138(13) 0.0233(14) 0.0056(10) 0.0039(10) -0.0008(10)
C3D 0.0260(15) 0.0095(13) 0.0293(16) 0.0049(11) 0.0079(12) 0.0020(10)
O3D 0.0178(10) 0.0266(15) 0.0369(15) -0.0069(11) 0.0013(10) -0.0080(10)
C4D 0.0260(14) 0.0086(12) 0.0288(16) -0.0011(10) 0.0090(12) 0.0004(10)
O4D 0.0165(9) 0.0134(10) 0.0267(11) -0.0044(8) 0.0035(8) -0.0024(8)
C5D 0.0237(14) 0.0114(13) 0.0205(13) 0.0002(10) 0.0054(11) 0.0006(10)
C6D 0.0168(11) 0.0104(12) 0.0210(13) 0.0010(9) 0.0059(10) -0.0010(9)
C7D 0.0186(10) 0.0096(10) 0.0165(10) 0.0014(10) 0.0043(8) -0.0015(11)
C8D 0.0200(12) 0.0124(12) 0.0210(13) 0.0012(10) 0.0086(10) 0.0001(10)
C9D 0.0234(13) 0.0115(13) 0.0192(13) 0.0041(9) 0.0068(10) -0.0016(10)
C10D 0.0229(13) 0.0130(13) 0.0232(14) 0.0049(10) 0.0057(11) -0.0021(10)
C11D 0.0204(12) 0.0111(12) 0.0177(12) 0.0026(9) 0.0039(9) -0.0003(9)
C12D 0.0161(11) 0.0124(12) 0.0162(11) 0.0004(9) 0.0054(9) 0.0002(9)
C13D 0.0227(13) 0.0148(14) 0.0235(14) 0.0049(11) 0.0038(11) 0.0026(11)
C14D 0.040(4) 0.018(3) 0.020(3) 0.007(2) 0.010(2) 0.012(3)
C14' 0.037(4) 0.024(4) 0.036(4) 0.014(3) 0.018(3) -0.004(3)
C15D 0.021(3) 0.023(3) 0.029(3) 0.009(2) 0.003(2) -0.008(2)
C15' 0.027(3) 0.031(5) 0.018(3) 0.001(3) -0.001(2) -0.003(3)
C16D 0.018(2) 0.032(4) 0.024(3) 0.012(2) 0.006(2) 0.008(2)
C16' 0.052(6) 0.025(4) 0.022(3) 0.007(3) 0.007(3) 0.013(4)
C17D 0.043(2) 0.0130(15) 0.0345(19) -0.0032(13) 0.0090(16) 0.0065(14)
C18D 0.057(2) 0.042(2) 0.0494(19) -0.0019(16) 0.0102(16) 0.0042(16)
C19D 0.052(2) 0.048(2) 0.054(2) -0.0074(16) 0.0164(16) 0.0013(16)
C20D 0.059(2) 0.049(2) 0.051(2) -0.0057(17) -0.0001(16) 0.0022(17)
C21D 0.0249(15) 0.0181(15) 0.0277(16) 0.0086(12) 0.0102(12) -0.0015(12)
C22D 0.0431(18) 0.049(2) 0.0531(19) 0.0144(16) 0.0133(15) 0.0010(16)
C23D 0.056(2) 0.061(2) 0.048(2) 0.0010(17) 0.0130(16) -0.0050(17)
C24D 0.065(2) 0.062(3) 0.069(2) 0.0010(18) 0.0226(18) -0.0024(18)
C25D 0.0214(13) 0.0102(13) 0.0298(16) 0.0030(11) 0.0007(11) 0.0016(10)
C26D 0.0298(17) 0.0136(15) 0.043(2) 0.0063(14) 0.0062(15) 0.0030(13)
C27D 0.0303(16) 0.0145(15) 0.0316(17) -0.0010(12) 0.0081(13) 0.0050(12)
C28D 0.0227(15) 0.0215(18) 0.0362(19) 0.0073(14) -0.0036(13) 0.0044(13)
C29D 0.0143(11) 0.0224(15) 0.0221(14) 0.0004(11) 0.0029(10) -0.0021(10)
C30D 0.0197(14) 0.0232(18) 0.042(2) -0.0063(15) 0.0082(13) -0.0099(13)
C31D 0.0188(12) 0.0138(13) 0.0264(14) -0.0003(11) 0.0053(11) -0.0044(10)
C32D 0.0175(12) 0.0203(16) 0.0236(14) -0.0017(11) 0.0019(10) 0.0008(11)
C33D 0.0200(13) 0.0200(16) 0.0332(18) 0.0030(13) 0.0085(12) 0.0008(11)
C34D 0.0279(16) 0.0196(17) 0.039(2) 0.0083(14) 0.0106(15) 0.0006(13)
C35D 0.0284(16) 0.030(2) 0.0246(16) 0.0065(14) 0.0064(13) 0.0050(14)
C36D 0.0204(14) 0.034(2) 0.0257(16) -0.0024(14) 0.0023(12) 0.0056(13)
C37D 0.0159(12) 0.031(2) 0.0265(16) -0.0057(13) 0.0040(11) -0.0016(12)
C38D 0.042(2) 0.030(2) 0.041(2) 0.0116(18) 0.0134(18) 0.0141(18)
C39D 0.0168(12) 0.0191(15) 0.0228(14) -0.0008(11) 0.0047(10) -0.0035(10)
C40D 0.0237(15) 0.0256(19) 0.0258(16) 0.0011(13) 0.0006(12) -0.0020(13)
C41D 0.0277(16) 0.0165(16) 0.0324(18) -0.0061(13) 0.0038(13) -0.0050(12)
C42D 0.0194(13) 0.0219(17) 0.0253(15) -0.0035(12) 0.0042(11) -0.0057(11)
C43D 0.041(2) 0.0212(19) 0.0294(18) -0.0060(14) 0.0035(15) -0.0063(15)
C44D 0.0273(16) 0.033(2) 0.0247(16) -0.0092(14) 0.0057(13) -0.0019(15)
C45D 0.0166(12) 0.0302(19) 0.0194(14) -0.0028(12) 0.0058(10) -0.0028(12)
C46D 0.0235(14) 0.0265(19) 0.0214(14) 0.0038(12) 0.0056(11) -0.0075(13)
C47D 0.0268(16) 0.039(3) 0.0244(16) 0.0069(15) 0.0017(13) -0.0013(16)
C48D 0.0245(14) 0.042(3) 0.0232(15) 0.0017(15) 0.0007(12) -0.0044(16)
C49D 0.0194(13) 0.032(2) 0.0205(14) -0.0028(13) 0.0019(11) -0.0059(13)
B1A 0.0282(17) 0.0185(18) 0.0221(16) -0.0044(13) 0.0025(13) 0.0002(14)
C1A 0.0315(17) 0.0156(15) 0.0225(15) -0.0038(11) 0.0039(12) -0.0017(12)
F1A 0.0626(16) 0.0451(17) 0.0680(17) -0.0073(14) 0.0156(14) 0.0033(14)
C2A 0.0362(19) 0.0197(18) 0.0283(17) -0.0022(12) 0.0083(14) 0.0012(13)
F2A 0.0657(17) 0.0614(19) 0.0742(18) 0.0052(15) 0.0294(15) 0.0041(15)
C3A 0.047(2) 0.0176(17) 0.0303(18) -0.0055(13) 0.0143(17) -0.0023(16)
F3A 0.0688(17) 0.0576(19) 0.0660(17) -0.0074(14) 0.0027(14) 0.0195(15)
C4A 0.057(3) 0.0228(19) 0.0239(17) -0.0117(14) 0.0169(17) -0.0143(18)
F4A 0.0633(16) 0.0574(18) 0.0542(15) -0.0197(14) 0.0043(13) -0.0090(14)
C5A 0.048(2) 0.032(2) 0.0162(14) -0.0046(13) 0.0016(14) -0.0118(18)
F5A 0.0554(16) 0.074(2) 0.0569(16) -0.0101(15) 0.0025(13) -0.0037(15)
C6A 0.039(2) 0.0253(18) 0.0205(15) -0.0005(13) 0.0026(14) -0.0057(15)
F6A 0.0723(14) 0.0685(15) 0.0668(14) 0.0026(10) -0.0005(9) -0.0014(10)
C7A 0.054(3) 0.020(2) 0.046(3) -0.0095(17) 0.017(2) 0.0025(19)
F7A 0.0518(18) 0.043(2) 0.057(2) -0.0287(17) 0.0034(15) 0.0023(15)
C8A 0.054(3) 0.046(3) 0.0237(19) -0.0063(18) -0.0006(18) -0.015(2)
F8A 0.0555(15) 0.0463(16) 0.0431(13) -0.0029(12) 0.0051(12) -0.0187(13)
C9A 0.0241(14) 0.0198(16) 0.0217(14) -0.0041(11) 0.0049(11) 0.0006(12)
F9A 0.0486(17) 0.049(2) 0.0408(16) -0.0063(14) -0.0138(13) -0.0095(15)
C10A 0.0258(15) 0.0213(19) 0.0270(16) -0.0028(12) 0.0096(12) 0.0026(12)
F10A 0.0420(14) 0.0359(17) 0.0314(13) 0.0091(11) 0.0131(11) 0.0115(12)
C11A 0.0304(15) 0.0326(19) 0.0185(13) 0.0015(15) 0.0092(11) 0.0055(17)
F11A 0.0548(19) 0.041(2) 0.062(2) 0.0159(15) 0.0329(16) 0.0287(16)
C12A 0.0261(15) 0.031(2) 0.0201(14) 0.0014(13) 0.0059(12) 0.0046(14)
F12A 0.063(2) 0.0294(17) 0.0412(16) 0.0027(12) 0.0070(14) -0.0081(14)
C13A 0.0257(15) 0.0255(18) 0.0202(14) -0.0037(12) 0.0064(11) -0.0014(13)
F13A 0.0535(18) 0.046(2) 0.0332(14) -0.0001(13) -0.0150(13) -0.0211(15)
C14A 0.0266(15) 0.0213(17) 0.0217(14) -0.0039(12) 0.0036(12) -0.0013(12)
F14A 0.0371(14) 0.0185(13) 0.0512(16) 0.0012(11) 0.0034(12) -0.0005(10)
C15A 0.036(2) 0.024(2) 0.034(2) -0.0005(15) 0.0135(16) 0.0049(16)
F15A 0.0293(12) 0.0363(18) 0.0585(19) -0.0068(14) 0.0114(12) -0.0030(11)
C16A 0.039(2) 0.030(2) 0.0208(15) -0.0062(14) 0.0025(14) -0.0059(16)
F16A 0.0400(13) 0.0430(15) 0.0600(15) -0.0163(12) 0.0179(12) -0.0007(11)
F17A 0.0516(19) 0.046(2) 0.0510(19) -0.0306(16) -0.0017(14) -0.0017(15)
C18A 0.0290(16) 0.0205(17) 0.0221(15) -0.0040(12) 0.0023(12) -0.0024(13)
F18A 0.065(2) 0.0193(15) 0.065(2) -0.0068(13) 0.0170(17) 0.0000(14)
C19A 0.0264(15) 0.0188(16) 0.0248(15) -0.0010(12) -0.0015(12) 0.0017(12)
F19A 0.0543(15) 0.0583(18) 0.0711(17) 0.0178(15) 0.0045(14) 0.0128(14)
C20A 0.0293(16) 0.0190(16) 0.0214(14) -0.0012(11) -0.0015(12) -0.0029(13)
F20A 0.054(2) 0.057(3) 0.065(2) 0.034(2) 0.0102(17) 0.0167(18)
C21A 0.0255(15) 0.0207(17) 0.0262(16) -0.0029(12) 0.0012(12) 0.0031(12)
F21A 0.097(2) 0.093(2) 0.093(2) -0.0008(10) 0.0036(10) 0.0012(10)
C22A 0.0295(17) 0.0180(16) 0.0284(17) -0.0064(12) 0.0040(13) -0.0003(13)
F22A 0.0409(13) 0.0461(16) 0.0601(15) -0.0202(13) 0.0020(12) 0.0036(12)
C23A 0.0278(16) 0.0174(16) 0.0280(16) -0.0043(12) 0.0027(13) 0.0003(12)
F23A 0.0372(14) 0.0289(15) 0.0459(16) -0.0060(12) 0.0132(12) 0.0083(11)
C24A 0.0265(16) 0.0220(18) 0.0311(18) -0.0014(13) -0.0022(13) -0.0010(13)
F24A 0.0613(13) 0.0628(14) 0.0659(13) 0.0116(9) 0.0085(9) -0.0039(9)
C25A 0.0318(19) 0.025(2) 0.044(2) -0.0113(17) 0.0112(17) -0.0025(15)
C26A 0.0313(16) 0.0180(16) 0.0184(13) -0.0046(11) 0.0008(11) 0.0048(12)
C27A 0.0307(17) 0.0200(17) 0.0247(16) -0.0047(12) -0.0022(13) 0.0049(13)
C28A 0.0373(19) 0.0196(17) 0.0207(15) -0.0047(12) -0.0017(13) 0.0042(14)
C29A 0.042(2) 0.0199(17) 0.0214(15) -0.0021(12) 0.0026(14) 0.0037(15)
C30A 0.0327(17) 0.0193(16) 0.0207(14) -0.0018(12) 0.0033(12) 0.0010(13)
C31A 0.0314(16) 0.0177(15) 0.0183(13) -0.0016(11) 0.0036(12) 0.0016(12)
C32A 0.048(3) 0.022(2) 0.036(2) 0.0031(16) -0.0134(19) 0.0063(18)
C33A 0.035(2) 0.0214(19) 0.038(2) 0.0028(15) 0.0054(16) 0.0027(15)
B1B 0.0180(13) 0.0152(15) 0.0194(14) -0.0011(11) 0.0011(11) -0.0001(11)
C1B 0.0191(12) 0.0151(13) 0.0181(12) -0.0020(10) 0.0049(9) -0.0007(10)
F1B 0.0364(13) 0.0372(17) 0.0357(14) -0.0134(12) -0.0109(11) 0.0045(12)
C2B 0.0211(13) 0.0159(14) 0.0189(13) 0.0000(10) 0.0051(10) -0.0008(10)
F2B 0.0542(17) 0.0415(18) 0.0183(10) -0.0064(10) 0.0101(10) -0.0083(13)
C3B 0.0228(13) 0.0149(13) 0.0180(12) -0.0031(10) 0.0050(10) -0.0023(10)
F3B 0.0508(16) 0.0163(12) 0.0353(13) -0.0004(9) -0.0098(11) -0.0085(11)
C4B 0.0227(13) 0.0157(14) 0.0217(14) -0.0034(10) 0.0068(11) -0.0022(11)
F4B 0.0200(10) 0.0467(19) 0.0310(12) -0.0020(11) 0.0043(9) -0.0093(10)
C5B 0.0177(12) 0.0147(14) 0.0241(14) -0.0031(10) 0.0047(10) -0.0012(10)
F5B 0.0300(12) 0.0196(13) 0.068(2) -0.0145(12) -0.0070(12) 0.0088(10)
C6B 0.0181(12) 0.0153(13) 0.0212(13) -0.0034(10) 0.0041(10) -0.0004(10)
F6B 0.0332(12) 0.0370(16) 0.0247(11) 0.0039(10) 0.0041(9) 0.0085(11)
C7B 0.0355(18) 0.0141(15) 0.0227(15) -0.0014(11) 0.0027(13) -0.0043(13)
F7B 0.0256(12) 0.051(2) 0.0590(19) 0.0143(16) -0.0020(12) 0.0159(12)
C8B 0.0217(14) 0.0182(15) 0.0279(16) -0.0036(12) 0.0051(11) 0.0007(11)
F8B 0.0684(16) 0.0440(16) 0.0343(12) -0.0037(11) -0.0088(12) 0.0142(13)
C9B 0.0159(10) 0.0119(12) 0.0172(11) 0.0007(9) 0.0048(8) 0.0007(9)
F9B 0.0473(16) 0.0313(16) 0.0382(14) 0.0155(11) 0.0134(12) 0.0139(12)
C10B 0.0212(13) 0.0143(13) 0.0173(12) -0.0005(10) 0.0044(10) 0.0021(10)
F10B 0.061(2) 0.035(2) 0.064(2) -0.0083(16) 0.0032(17) -0.0285(17)
C11B 0.0184(11) 0.0171(15) 0.0137(10) -0.0011(9) 0.0021(9) 0.0045(10)
F11B 0.069(2) 0.0225(15) 0.0420(16) -0.0099(11) 0.0171(14) 0.0044(14)
C12B 0.0197(12) 0.0237(17) 0.0165(12) -0.0011(11) 0.0008(10) -0.0015(11)
F12B 0.0645(15) 0.0293(13) 0.0370(12) 0.0025(10) -0.0029(11) -0.0004(12)
C13B 0.0231(13) 0.0147(13) 0.0152(12) -0.0016(9) 0.0045(10) -0.0033(10)
F13B 0.0422(15) 0.060(2) 0.0322(13) 0.0072(13) -0.0052(11) -0.0319(15)
C14B 0.0205(12) 0.0142(13) 0.0161(12) 0.0005(9) 0.0034(9) -0.0008(10)
F14B 0.0281(12) 0.047(2) 0.063(2) 0.0044(15) 0.0225(13) -0.0041(12)
C15B 0.040(2) 0.0244(19) 0.0194(14) 0.0019(12) 0.0021(13) 0.0133(16)
F15B 0.0333(12) 0.0253(14) 0.0462(16) 0.0103(11) 0.0101(11) -0.0071(10)
C16B 0.044(2) 0.0158(16) 0.0222(15) -0.0016(12) 0.0022(14) -0.0047(14)
F16B 0.0462(16) 0.058(2) 0.0352(14) 0.0280(14) -0.0164(12) -0.0160(15)
C17B 0.0192(12) 0.0175(14) 0.0131(11) 0.0015(9) 0.0021(9) 0.0009(10)
F17B 0.0230(10) 0.0421(17) 0.0291(12) -0.0069(10) -0.0021(9) 0.0072(10)
C18B 0.0199(13) 0.0210(16) 0.0186(13) -0.0001(11) 0.0034(10) -0.0027(11)
F18B 0.0274(11) 0.0493(19) 0.0260(11) -0.0154(11) 0.0009(9) -0.0016(11)
C19B 0.0210(12) 0.0189(15) 0.0158(12) 0.0017(10) 0.0054(10) -0.0026(11)
F19B 0.0329(12) 0.0203(12) 0.0331(12) 0.0090(9) 0.0076(9) 0.0042(9)
C20B 0.0226(13) 0.0211(16) 0.0165(12) 0.0007(10) 0.0030(10) -0.0031(11)
F20B 0.0520(15) 0.0150(11) 0.0271(11) -0.0063(8) 0.0025(10) -0.0074(10)
C21B 0.0218(13) 0.0201(15) 0.0143(12) -0.0021(10) 0.0008(10) -0.0015(11)
F21B 0.0309(11) 0.0193(11) 0.0337(12) 0.0044(9) 0.0122(9) -0.0032(9)
C22B 0.0183(12) 0.0188(14) 0.0157(12) -0.0025(10) 0.0031(9) -0.0023(10)
F22B 0.0391(15) 0.0195(14) 0.085(3) -0.0081(14) 0.0129(16) 0.0077(11)
C23B 0.0264(15) 0.0275(19) 0.0235(15) 0.0051(13) 0.0051(12) -0.0081(13)
F23B 0.0586(12) 0.0611(13) 0.0601(12) -0.0023(9) 0.0015(9) 0.0137(9)
C24B 0.0219(14) 0.031(2) 0.0163(13) 0.0027(12) -0.0017(10) -0.0039(13)
F24B 0.0557(12) 0.0600(14) 0.0678(13) 0.0048(9) 0.0227(9) 0.0028(9)
C25B 0.0169(11) 0.0142(13) 0.0142(11) -0.0025(9) 0.0028(9) 0.0003(9)
C26B 0.0181(12) 0.0152(13) 0.0187(12) -0.0017(10) 0.0049(10) 0.0008(10)
C27B 0.0214(12) 0.0118(12) 0.0179(12) -0.0007(9) 0.0033(10) -0.0023(10)
C28B 0.0183(12) 0.0185(14) 0.0173(12) -0.0019(10) 0.0021(10) -0.0017(10)
C29B 0.0158(11) 0.0144(12) 0.0209(13) -0.0016(9) 0.0036(9) -0.0011(9)
C30B 0.0187(11) 0.0130(12) 0.0192(11) 0.0010(11) 0.0033(9) 0.0016(10)
C31B 0.0245(14) 0.0153(14) 0.0232(14) -0.0019(11) 0.0050(11) -0.0003(11)
C32B 0.0212(14) 0.0240(18) 0.0344(19) -0.0002(14) 0.0078(13) 0.0041(12)

loop_
_atom_type_symbol
_atom_type_description
_atom_type_scat_dispersion_real
_atom_type_scat_dispersion_imag
_atom_type_scat_source
C C 0.0033 0.0016 'International Tables Vol C Tables 4.2.6.8 and 6.1.1.4'
H H 0.0000 0.0000 'International Tables Vol C Tables 4.2.6.8 and 6.1.1.4'
B B 0.0013 0.0007 'International Tables Vol C Tables 4.2.6.8 and 6.1.1.4'
N N 0.0061 0.0033 'International Tables Vol C Tables 4.2.6.8 and 6.1.1.4'
O O 0.0106 0.0060 'International Tables Vol C Tables 4.2.6.8 and 6.1.1.4'
F F 0.0171 0.0103 'International Tables Vol C Tables 4.2.6.8 and 6.1.1.4'
Ir Ir -1.4442 7.9887 'International Tables Vol C Tables 4.2.6.8 and 6.1.1.4'
P P 0.1023 0.0942 'International Tables Vol C Tables 4.2.6.8 and 6.1.1.4'

loop_
_geom_angle_atom_site_label_1
_geom_angle_atom_site_label_2
_geom_angle_atom_site_label_3
_geom_angle
N1C Ir1C C44C 154.74(16)
N1C Ir1C C43C 166.59(17)
C44C Ir1C C43C 38.18(18)
N1C Ir1C P1C 87.47(8)
C44C Ir1C P1C 93.21(10)
C43C Ir1C P1C 96.31(12)
N1C Ir1C C47C 86.31(15)
C44C Ir1C C47C 80.87(16)
C43C Ir1C C47C 96.27(19)
P1C Ir1C C47C 150.90(17)
N1C Ir1C C48C 94.65(15)
C44C Ir1C C48C 87.60(16)
C43C Ir1C C48C 80.21(18)
P1C Ir1C C48C 173.3(2)
C47C Ir1C C48C 35.8(2)
O4C P1C O1C 103.55(14)
O4C P1C O2C 101.64(13)
O1C P1C O2C 103.63(12)
O4C P1C Ir1C 113.04(10)
O1C P1C Ir1C 118.39(9)
O2C P1C Ir1C 114.63(9)
C1C O1C P1C 131.3(2)
C2C C1C O1C 116.1(3)
C2C C1C C6C 122.8(3)
O1C C1C C6C 121.0(3)
C29C N1C C37C 109.2(3)
C29C N1C Ir1C 133.8(3)
C37C N1C Ir1C 116.9(2)
C12C O2C P1C 117.62(18)
C1C C2C C3C 116.4(3)
C1C C2C C13C 123.7(3)
C3C C2C C13C 119.9(3)
C4C C3C C2C 123.8(3)
C4C C3C H3CA 118.1
C2C C3C H3CA 118.1
C29C O3C C38C 107.1(3)
C5C C4C C3C 117.1(3)
C5C C4C C17C 123.2(3)
C3C C4C C17C 119.7(3)
C39C O4C P1C 127.6(2)
C4C C5C C6C 123.3(3)
C4C C5C H5CA 118.4
C6C C5C H5CA 118.4
C5C C6C C1C 116.7(3)
C5C C6C C7C 116.9(3)
C1C C6C C7C 126.4(3)
C12C C7C C8C 116.9(3)
C12C C7C C6C 123.5(3)
C8C C7C C6C 119.4(3)
C9C C8C C7C 121.8(3)
C9C C8C H8CA 119.1
C7C C8C H8CA 119.1
C8C C9C C10C 117.9(3)
C8C C9C C21C 119.9(3)
C10C C9C C21C 122.1(3)
C11C C10C C9C 123.1(3)
C11C C10C H10C 118.4
C9C C10C H10C 118.4
C12C C11C C10C 115.7(3)
C12C C11C C25C 122.9(3)
C10C C11C C25C 121.4(3)
C11C C12C C7C 124.1(3)
C11C C12C O2C 119.2(3)
C7C C12C O2C 116.8(3)
C16C C13C C2C 111.8(3)
C16C C13C C14C 107.3(3)
C2C C13C C14C 110.5(3)
C16C C13C C15C 107.4(3)
C2C C13C C15C 110.1(3)
C14C C13C C15C 109.7(3)
C13C C14C H14C 109.5
C13C C14C H14D 109.5
H14C C14C H14D 109.5
C13C C14C H14E 109.5
H14C C14C H14E 109.5
H14D C14C H14E 109.5
C13C C15C H15A 109.5
C13C C15C H15B 109.5
H15A C15C H15B 109.5
C13C C15C H15C 109.5
H15A C15C H15C 109.5
H15B C15C H15C 109.5
C13C C16C H16A 109.5
C13C C16C H16B 109.5
H16A C16C H16B 109.5
C13C C16C H16C 109.5
H16A C16C H16C 109.5
H16B C16C H16C 109.5
C20C C17C C4C 111.8(3)
C20C C17C C18C 107.8(3)
C4C C17C C18C 111.0(3)
C20C C17C C19C 109.3(3)
C4C C17C C19C 107.8(3)
C18C C17C C19C 109.2(4)
C17C C18C H18B 109.5
C17C C18C H18C 109.5
H18B C18C H18C 109.5
C17C C18C H18D 109.5
H18B C18C H18D 109.5
H18C C18C H18D 109.5
C17C C19C H19B 109.5
C17C C19C H19C 109.5
H19B C19C H19C 109.5
C17C C19C H19D 109.5
H19B C19C H19D 109.5
H19C C19C H19D 109.5
C17C C20C H20B 109.5
C17C C20C H20C 109.5
H20B C20C H20C 109.5
C17C C20C H20D 109.5
H20B C20C H20D 109.5
H20C C20C H20D 109.5
C23C C21C C9C 110.8(3)
C23C C21C C24C 108.6(4)
C9C C21C C24C 112.0(3)
C23C C21C C22C 109.5(4)
C9C C21C C22C 107.8(3)
C24C C21C C22C 108.0(4)
C21C C22C H22B 109.5
C21C C22C H22C 109.5
H22B C22C H22C 109.5
C21C C22C H22D 109.5
H22B C22C H22D 109.5
H22C C22C H22D 109.5
C21C C23C H23B 109.5
C21C C23C H23C 109.5
H23B C23C H23C 109.5
C21C C23C H23D 109.5
H23B C23C H23D 109.5
H23C C23C H23D 109.5
C21C C24C H24A 109.5
C21C C24C H24B 109.5
H24A C24C H24B 109.5
C21C C24C H24C 109.5
H24A C24C H24C 109.5
H24B C24C H24C 109.5
C27C C25C C26C 106.8(3)
C27C C25C C28C 109.9(3)
C26C C25C C28C 107.6(3)
C27C C25C C11C 112.1(3)
C26C C25C C11C 111.2(3)
C28C C25C C11C 109.1(3)
C25C C26C H26B 109.5
C25C C26C H26C 109.5
H26B C26C H26C 109.5
C25C C26C H26D 109.5
H26B C26C H26D 109.5
H26C C26C H26D 109.5
C25C C27C H27B 109.5
C25C C27C H27C 109.5
H27B C27C H27C 109.5
C25C C27C H27D 109.5
H27B C27C H27D 109.5
H27C C27C H27D 109.5
C25C C28C H28B 109.5
C25C C28C H28C 109.5
H28B C28C H28C 109.5
C25C C28C H28D 109.5
H28B C28C H28D 109.5
H28C C28C H28D 109.5
N1C C29C O3C 114.9(4)
N1C C29C C30C 128.7(3)
O3C C29C C30C 116.2(3)
C35C C30C C31C 119.3(4)
C35C C30C C29C 120.2(4)
C31C C30C C29C 120.3(3)
C32C C31C C30C 119.8(4)
C32C C31C H31B 120.1
C30C C31C H31B 120.1
C31C C32C C33C 121.6(5)
C31C C32C H32A 119.2
C33C C32C H32A 119.2
C34C C33C C32C 118.7(4)
C34C C33C C36C 120.9(4)
C32C C33C C36C 120.3(5)
C33C C34C C35C 121.0(3)
C33C C34C H34A 119.5
C35C C34C H34A 119.5
C34C C35C C30C 119.6(4)
C34C C35C H35A 120.2
C30C C35C H35A 120.2
C33C C36C H36A 109.5
C33C C36C H36B 109.5
H36A C36C H36B 109.5
C33C C36C H36C 109.5
H36A C36C H36C 109.5
H36B C36C H36C 109.5
N1C C37C C39C 110.2(3)
N1C C37C C38C 101.2(3)
C39C C37C C38C 114.0(3)
N1C C37C H37A 110.4
C39C C37C H37A 110.4
C38C C37C H37A 110.4
O3C C38C C37C 103.9(3)
O3C C38C H38D 111.0
C37C C38C H38D 111.0
O3C C38C H38E 111.0
C37C C38C H38E 111.0
H38D C38C H38E 109.0
O4C C39C C40C 110.6(3)
O4C C39C C37C 110.1(2)
C40C C39C C37C 112.6(3)
O4C C39C C41C 103.0(3)
C40C C39C C41C 110.7(3)
C37C C39C C41C 109.5(3)
C39C C40C H40D 109.5
C39C C40C H40E 109.5
H40D C40C H40E 109.5
C39C C40C H40F 109.5
H40D C40C H40F 109.5
H40E C40C H40F 109.5
C39C C41C H41D 109.5
C39C C41C H41E 109.5
H41D C41C H41E 109.5
C39C C41C H41F 109.5
H41D C41C H41F 109.5
H41E C41C H41F 109.5
C44C C43C C50C 127.0(5)
C44C C43C Ir1C 70.8(2)
C50C C43C Ir1C 109.9(3)
C44C C43C H43A 113.5
C50C C43C H43A 113.5
Ir1C C43C H43A 113.5
C43C C44C C45C 125.1(4)
C43C C44C Ir1C 71.0(2)
C45C C44C Ir1C 113.3(2)
C43C C44C H44A 113.4
C45C C44C H44A 113.4
Ir1C C44C H44A 113.4
C44C C45C C46C 112.5(3)
C44C C45C H45A 109.1
C46C C45C H45A 109.1
C44C C45C H45B 109.1
C46C C45C H45B 109.1
H45A C45C H45B 107.8
C47C C46C C45C 114.4(5)
C47C C46C H46A 108.7
C45C C46C H46A 108.7
C47C C46C H46B 108.7
C45C C46C H46B 108.7
H46A C46C H46B 107.6
C48C C47C C46C 125.6(5)
C48C C47C Ir1C 74.0(3)
C46C C47C Ir1C 107.4(3)
C48C C47C H47A 114.0
C46C C47C H47A 114.0
Ir1C C47C H47A 114.0
C47C C48C C49C 123.9(5)
C47C C48C Ir1C 70.2(3)
C49C C48C Ir1C 110.7(3)
C47C C48C H48A 114.6
C49C C48C H48A 114.6
Ir1C C48C H48A 114.6
C48C C49C C50C 112.6(4)
C48C C49C H49B 109.1
C50C C49C H49B 109.1
C48C C49C H49C 109.1
C50C C49C H49C 109.1
H49B C49C H49C 107.8
C43C C50C C49C 111.9(5)
C43C C50C H50A 109.2
C49C C50C H50A 109.2
C43C C50C H50B 109.2
C49C C50C H50B 109.2
H50A C50C H50B 107.9
N1D Ir1D C42D 159.32(14)
N1D Ir1D C49D 161.96(15)
C42D Ir1D C49D 38.17(17)
N1D Ir1D C46D 89.46(13)
C42D Ir1D C46D 96.44(14)
C49D Ir1D C46D 79.99(14)
N1D Ir1D P1D 87.40(8)
C42D Ir1D P1D 98.42(10)
C49D Ir1D P1D 93.09(10)
C46D Ir1D P1D 145.70(12)
N1D Ir1D C45D 92.68(12)
C42D Ir1D C45D 80.87(14)
C49D Ir1D C45D 87.42(14)
C46D Ir1D C45D 36.18(16)
P1D Ir1D C45D 178.11(12)
O4D P1D O2D 104.40(15)
O4D P1D O1D 99.85(14)
O2D P1D O1D 104.13(13)
O4D P1D Ir1D 112.73(10)
O2D P1D Ir1D 118.93(11)
O1D P1D Ir1D 114.60(9)
C1D O1D P1D 115.5(2)
C2D C1D C6D 123.5(3)
C2D C1D O1D 120.2(3)
C6D C1D O1D 116.3(3)
C29D N1D C31D 107.9(3)
C29D N1D Ir1D 130.7(3)
C31D N1D Ir1D 121.3(2)
C12D O2D P1D 129.9(2)
C1D C2D C3D 115.9(3)
C1D C2D C13D 125.6(3)
C3D C2D C13D 118.5(3)
C4D C3D C2D 123.3(3)
C4D C3D H3DA 118.4
C2D C3D H3DA 118.4
C29D O3D C30D 106.9(3)
C5D C4D C3D 117.4(3)
C5D C4D C17D 120.1(3)
C3D C4D C17D 122.5(3)
C39D O4D P1D 128.6(2)
C4D C5D C6D 122.1(3)
C4D C5D H5DA 118.9
C6D C5D H5DA 118.9
C1D C6D C5D 117.7(3)
C1D C6D C7D 123.0(3)
C5D C6D C7D 119.2(3)
C12D C7D C8D 117.0(3)
C12D C7D C6D 127.2(3)
C8D C7D C6D 115.7(3)
C9D C8D C7D 122.6(3)
C9D C8D H8DA 118.7
C7D C8D H8DA 118.7
C8D C9D C10D 117.7(3)
C8D C9D C21D 120.6(3)
C10D C9D C21D 121.7(3)
C11D C10D C9D 123.1(3)
C11D C10D H10D 118.5
C9D C10D H10D 118.5
C10D C11D C12D 116.9(3)
C10D C11D C25D 120.6(3)
C12D C11D C25D 122.4(3)
C7D C12D C11D 122.6(3)
C7D C12D O2D 121.1(3)
C11D C12D O2D 116.2(3)
C16' C13D C14' 109.3(6)
C16' C13D C15' 110.4(6)
C14' C13D C15' 112.0(6)
C16' C13D C16D 50.5(6)
C14' C13D C16D 138.7(5)
C15' C13D C16D 61.4(5)
C16' C13D C15D 61.4(6)
C14' C13D C15D 51.6(5)
C15' C13D C15D 145.7(5)
C16D C13D C15D 108.7(5)
C16' C13D C2D 110.6(4)
C14' C13D C2D 110.3(4)
C15' C13D C2D 104.3(4)
C16D C13D C2D 110.8(3)
C15D C13D C2D 109.7(4)
C16' C13D C14D 130.1(5)
C14' C13D C14D 58.4(6)
C15' C13D C14D 53.7(5)
C16D C13D C14D 104.1(5)
C15D C13D C14D 104.0(5)
C2D C13D C14D 119.0(4)
C13D C14D H14F 109.5
C13D C14D H14G 109.5
C13D C14D H14H 109.5
C13D C14' H14I 109.5
C13D C14' H14J 109.5
H14I C14' H14J 109.5
C13D C14' H14K 109.5
H14I C14' H14K 109.5
H14J C14' H14K 109.5
C13D C15D H15D 109.5
C13D C15D H15E 109.5
C13D C15D H15F 109.5
C13D C15' H15G 109.5
C13D C15' H15H 109.5
H15G C15' H15H 109.5
C13D C15' H15I 109.5
H15G C15' H15I 109.5
H15H C15' H15I 109.5
C13D C16D H16D 109.5
C13D C16D H16E 109.5
C13D C16D H16F 109.5
C13D C16' H16G 109.5
C13D C16' H16H 109.5
H16G C16' H16H 109.5
C13D C16' H16I 109.5
H16G C16' H16I 109.5
H16H C16' H16I 109.5
C18D C17D C4D 112.5(4)
C18D C17D C20D 110.5(5)
C4D C17D C20D 110.2(4)
C18D C17D C19D 108.5(5)
C4D C17D C19D 108.4(4)
C20D C17D C19D 106.5(5)
C17D C18D H18E 109.5
C17D C18D H18F 109.5
H18E C18D H18F 109.5
C17D C18D H18G 109.5
H18E C18D H18G 109.5
H18F C18D H18G 109.5
C17D C19D H19E 109.5
C17D C19D H19F 109.5
H19E C19D H19F 109.5
C17D C19D H19G 109.5
H19E C19D H19G 109.5
H19F C19D H19G 109.5
C17D C20D H20E 109.5
C17D C20D H20F 109.5
H20E C20D H20F 109.5
C17D C20D H20G 109.5
H20E C20D H20G 109.5
H20F C20D H20G 109.5
C24D C21D C9D 114.1(4)
C24D C21D C22D 107.9(5)
C9D C21D C22D 113.1(3)
C24D C21D C23D 108.8(5)
C9D C21D C23D 106.9(4)
C22D C21D C23D 105.6(5)
C21D C22D H22E 109.5
C21D C22D H22F 109.5
H22E C22D H22F 109.5
C21D C22D H22G 109.5
H22E C22D H22G 109.5
H22F C22D H22G 109.5
C21D C23D H23E 109.5
C21D C23D H23F 109.5
H23E C23D H23F 109.5
C21D C23D H23G 109.5
H23E C23D H23G 109.5
H23F C23D H23G 109.5
C21D C24D H24D 109.5
C21D C24D H24E 109.5
H24D C24D H24E 109.5
C21D C24D H24F 109.5
H24D C24D H24F 109.5
H24E C24D H24F 109.5
C27D C25D C11D 112.3(3)
C27D C25D C26D 106.5(3)
C11D C25D C26D 111.6(3)
C27D C25D C28D 109.3(3)
C11D C25D C28D 109.7(3)
C26D C25D C28D 107.3(3)
C25D C26D H26E 109.5
C25D C26D H26F 109.5
H26E C26D H26F 109.5
C25D C26D H26G 109.5
H26E C26D H26G 109.5
H26F C26D H26G 109.5
C25D C27D H27E 109.5
C25D C27D H27F 109.5
H27E C27D H27F 109.5
C25D C27D H27G 109.5
H27E C27D H27G 109.5
H27F C27D H27G 109.5
C25D C28D H28E 109.5
C25D C28D H28F 109.5
H28E C28D H28F 109.5
C25D C28D H28G 109.5
H28E C28D H28G 109.5
H28F C28D H28G 109.5
N1D C29D O3D 115.9(4)
N1D C29D C32D 128.1(3)
O3D C29D C32D 116.0(3)
O3D C30D C31D 104.0(3)
O3D C30D H30B 110.9
C31D C30D H30B 110.9
O3D C30D H30C 110.9
C31D C30D H30C 110.9
H30B C30D H30C 109.0
N1D C31D C30D 100.7(3)
N1D C31D C39D 109.9(3)
C30D C31D C39D 114.5(3)
N1D C31D H31C 110.5
C30D C31D H31C 110.5
C39D C31D H31C 110.5
C33D C32D C37D 119.9(4)
C33D C32D C29D 120.5(3)
C37D C32D C29D 119.4(3)
C34D C33D C32D 119.5(3)
C34D C33D H33A 120.3
C32D C33D H33A 120.3
C33D C34D C35D 122.1(4)
C33D C34D H34B 118.9
C35D C34D H34B 118.9
C34D C35D C36D 117.8(4)
C34D C35D C38D 121.5(4)
C36D C35D C38D 120.7(4)
C37D C36D C35D 121.2(4)
C37D C36D H36D 119.4
C35D C36D H36D 119.4
C36D C37D C32D 119.5(4)
C36D C37D H37B 120.2
C32D C37D H37B 120.2
C35D C38D H38A 109.5
C35D C38D H38B 109.5
H38A C38D H38B 109.5
C35D C38D H38C 109.5
H38A C38D H38C 109.5
H38B C38D H38C 109.5
O4D C39D C40D 110.2(3)
O4D C39D C41D 103.2(3)
C40D C39D C41D 112.1(3)
O4D C39D C31D 107.1(3)
C40D C39D C31D 113.2(3)
C41D C39D C31D 110.4(3)
C39D C40D H40A 109.5
C39D C40D H40B 109.5
H40A C40D H40B 109.5
C39D C40D H40C 109.5
H40A C40D H40C 109.5
H40B C40D H40C 109.5
C39D C41D H41A 109.5
C39D C41D H41B 109.5
H41A C41D H41B 109.5
C39D C41D H41C 109.5
H41A C41D H41C 109.5
H41B C41D H41C 109.5
C49D C42D C43D 123.7(4)
C49D C42D Ir1D 72.4(2)
C43D C42D Ir1D 110.0(3)
C49D C42D H42A 114.4
C43D C42D H42A 114.4
Ir1D C42D H42A 114.4
C42D C43D C44D 115.3(4)
C42D C43D H43B 108.4
C44D C43D H43B 108.4
C42D C43D H43C 108.4
C44D C43D H43C 108.5
H43B C43D H43C 107.5
C45D C44D C43D 111.5(3)
C45D C44D H44B 109.3
C43D C44D H44B 109.3
C45D C44D H44C 109.3
C43D C44D H44C 109.3
H44B C44D H44C 108.0
C46D C45D C44D 125.1(3)
C46D C45D Ir1D 70.5(2)
C44D C45D Ir1D 111.8(2)
C46D C45D H45C 113.9
C44D C45D H45C 113.9
Ir1D C45D H45C 113.9
C45D C46D C47D 124.5(4)
C45D C46D Ir1D 73.3(2)
C47D C46D Ir1D 109.4(2)
C45D C46D H46C 114.1
C47D C46D H46C 114.1
Ir1D C46D H46C 114.1
C46D C47D C48D 113.3(4)
C46D C47D H47B 108.9
C48D C47D H47B 108.9
C46D C47D H47C 108.9
C48D C47D H47C 108.9
H47B C47D H47C 107.7
C49D C48D C47D 112.6(3)
C49D C48D H48B 109.1
C47D C48D H48B 109.1
C49D C48D H48C 109.1
C47D C48D H48C 109.1
H48B C48D H48C 107.8
C42D C49D C48D 123.9(4)
C42D C49D Ir1D 69.4(2)
C48D C49D Ir1D 113.8(3)
C42D C49D H49A 114.0
C48D C49D H49A 114.0
Ir1D C49D H49A 114.0
C26A B1A C1A 104.5(3)
C26A B1A C9A 111.7(3)
C1A B1A C9A 112.7(3)
C26A B1A C18A 111.1(3)
C1A B1A C18A 113.7(3)
C9A B1A C18A 103.3(3)
C6A C1A C2A 114.8(4)
C6A C1A B1A 123.0(4)
C2A C1A B1A 122.0(4)
C3A C2A C1A 121.9(4)
C3A C2A H2AA 119.0
C1A C2A H2AA 119.0
C2A C3A C4A 120.9(4)
C2A C3A C7A 120.0(4)
C4A C3A C7A 119.1(4)
C5A C4A C3A 118.5(4)
C5A C4A H4AA 120.8
C3A C4A H4AA 120.8
C4A C5A C6A 119.6(4)
C4A C5A C8A 121.0(4)
C6A C5A C8A 119.4(5)
C1A C6A C5A 124.4(5)
C1A C6A H6AA 117.8
C5A C6A H6AA 117.8
F2A C7A F3A 105.6(5)
F2A C7A F1A 106.4(4)
F3A C7A F1A 105.6(5)
F2A C7A C3A 113.4(5)
F3A C7A C3A 113.5(4)
F1A C7A C3A 111.7(5)
F6A C8A F5A 110.5(6)
F6A C8A F4A 104.8(5)
F5A C8A F4A 104.8(5)
F6A C8A C5A 112.1(5)
F5A C8A C5A 112.7(4)
F4A C8A C5A 111.3(5)
C14A C9A C10A 115.8(4)
C14A C9A B1A 121.1(4)
C10A C9A B1A 122.7(3)
C9A C10A C11A 121.9(4)
C9A C10A H10A 119.1
C11A C10A H10A 119.1
C12A C11A C10A 120.8(5)
C12A C11A C15A 120.2(4)
C10A C11A C15A 119.0(4)
C11A C12A C13A 118.4(4)
C11A C12A H12A 120.8
C13A C12A H12A 120.8
C12A C13A C14A 120.9(4)
C12A C13A C16A 120.6(4)
C14A C13A C16A 118.5(4)
C9A C14A C13A 122.3(4)
C9A C14A H14A 118.9
C13A C14A H14A 118.9
F12A C15A F11A 107.0(4)
F12A C15A F10A 105.8(4)
F11A C15A F10A 104.3(4)
F12A C15A C11A 114.1(4)
F11A C15A C11A 112.6(4)
F10A C15A C11A 112.2(4)
F8A C16A F9A 107.7(4)
F8A C16A F7A 105.5(5)
F9A C16A F7A 106.1(4)
F8A C16A C13A 112.0(3)
F9A C16A C13A 113.4(4)
F7A C16A C13A 111.6(4)
C23A C18A C19A 116.7(4)
C23A C18A B1A 120.1(3)
C19A C18A B1A 122.9(4)
C20A C19A C18A 121.3(4)
C20A C19A H19A 119.3
C18A C19A H19A 119.3
C21A C20A C19A 121.9(4)
C21A C20A C24A 120.0(4)
C19A C20A C24A 118.0(4)
C20A C21A C22A 117.1(4)
C20A C21A H21A 121.5
C22A C21A H21A 121.5
C21A C22A C23A 121.4(4)
C21A C22A C25A 121.2(4)
C23A C22A C25A 117.4(4)
C18A C23A C22A 121.5(4)
C18A C23A H23A 119.2
C22A C23A H23A 119.2
F13A C24A F14A 106.4(4)
F13A C24A F15A 106.6(4)
F14A C24A F15A 106.4(4)
F13A C24A C20A 112.1(4)
F14A C24A C20A 112.0(3)
F15A C24A C20A 112.9(4)
F17A C25A F18A 106.6(4)
F17A C25A F16A 107.3(4)
F18A C25A F16A 105.1(4)
F17A C25A C22A 112.5(4)
F18A C25A C22A 112.0(4)
F16A C25A C22A 112.8(4)
C27A C26A C31A 114.8(4)
C27A C26A B1A 121.7(4)
C31A C26A B1A 123.1(3)
C28A C27A C26A 122.8(4)
C28A C27A H27A 118.6
C26A C27A H27A 118.6
C27A C28A C29A 120.5(4)
C27A C28A C32A 119.4(4)
C29A C28A C32A 120.1(4)
C30A C29A C28A 117.8(4)
C30A C29A H29A 121.1
C28A C29A H29A 121.1
C29A C30A C31A 121.7(4)
C29A C30A C33A 118.6(4)
C31A C30A C33A 119.7(4)
C30A C31A C26A 122.4(4)
C30A C31A H31A 118.8
C26A C31A H31A 118.8
F21A C32A F20A 103.9(5)
F21A C32A F19A 112.0(5)
F20A C32A F19A 104.9(5)
F21A C32A C28A 111.4(5)
F20A C32A C28A 113.3(4)
F19A C32A C28A 111.1(4)
F24A C33A F23A 106.7(4)
F24A C33A F22A 108.4(5)
F23A C33A F22A 103.5(4)
F24A C33A C30A 112.7(4)
F23A C33A C30A 112.6(4)
F22A C33A C30A 112.3(4)
C1B B1B C17B 104.8(3)
C1B B1B C9B 116.2(3)
C17B B1B C9B 110.7(3)
C1B B1B C25B 108.6(3)
C17B B1B C25B 114.7(3)
C9B B1B C25B 102.3(2)
C6B C1B C2B 115.8(3)
C6B C1B B1B 124.9(3)
C2B C1B B1B 119.2(3)
C3B C2B C1B 122.1(3)
C3B C2B H2BA 118.9
C1B C2B H2BA 118.9
C2B C3B C4B 121.1(3)
C2B C3B C7B 121.8(3)
C4B C3B C7B 117.1(3)
C5B C4B C3B 118.2(3)
C5B C4B H4BA 120.9
C3B C4B H4BA 120.9
C4B C5B C6B 121.0(3)
C4B C5B C8B 120.6(3)
C6B C5B C8B 118.4(3)
C1B C6B C5B 121.7(3)
C1B C6B H6BA 119.2
C5B C6B H6BA 119.2
F3B C7B F1B 107.0(3)
F3B C7B F2B 105.7(3)
F1B C7B F2B 105.7(3)
F3B C7B C3B 112.8(3)
F1B C7B C3B 113.3(3)
F2B C7B C3B 111.9(3)
F4B C8B F5B 107.2(3)
F4B C8B F6B 105.7(3)
F5B C8B F6B 106.5(3)
F4B C8B C5B 112.3(3)
F5B C8B C5B 112.8(3)
F6B C8B C5B 111.9(3)
C14B C9B C10B 115.7(3)
C14B C9B B1B 122.0(3)
C10B C9B B1B 122.1(3)
C9B C10B C11B 121.2(3)
C9B C10B H10B 119.4
C11B C10B H10B 119.4
C12B C11B C10B 122.1(3)
C12B C11B C15B 120.0(3)
C10B C11B C15B 117.9(3)
C11B C12B C13B 117.6(3)
C11B C12B H12B 121.2
C13B C12B H12B 121.2
C14B C13B C12B 120.5(3)
C14B C13B C16B 121.7(3)
C12B C13B C16B 117.8(3)
C13B C14B C9B 122.9(3)
C13B C14B H14B 118.6
C9B C14B H14B 118.6
F9B C15B F8B 104.7(4)
F9B C15B F7B 106.7(4)
F8B C15B F7B 107.8(4)
F9B C15B C11B 113.3(4)
F8B C15B C11B 112.2(4)
F7B C15B C11B 111.6(3)
F10B C16B F11B 105.1(4)
F10B C16B F12B 107.1(4)
F11B C16B F12B 105.6(4)
F10B C16B C13B 113.7(4)
F11B C16B C13B 112.0(3)
F12B C16B C13B 112.6(3)
C22B C17B C18B 116.1(3)
C22B C17B B1B 124.7(3)
C18B C17B B1B 119.0(3)
C19B C18B C17B 121.9(3)
C19B C18B H18A 119.1
C17B C18B H18A 119.1
C20B C19B C18B 120.7(3)
C20B C19B C23B 120.2(3)
C18B C19B C23B 119.1(3)
C21B C20B C19B 118.1(3)
C21B C20B H20A 120.9
C19B C20B H20A 120.9
C20B C21B C22B 121.5(3)
C20B C21B C24B 120.6(3)
C22B C21B C24B 117.9(3)
C21B C22B C17B 121.6(3)
C21B C22B H22A 119.2
C17B C22B H22A 119.2
F15B C23B F13B 107.0(4)
F15B C23B F14B 106.1(3)
F13B C23B F14B 106.1(4)
F15B C23B C19B 112.9(3)
F13B C23B C19B 112.8(3)
F14B C23B C19B 111.5(4)
F16B C24B F17B 107.4(4)
F16B C24B F18B 105.7(3)
F17B C24B F18B 106.4(3)
F16B C24B C21B 113.0(3)
F17B C24B C21B 112.6(3)
F18B C24B C21B 111.2(3)
C26B C25B C30B 116.4(3)
C26B C25B B1B 118.7(3)
C30B C25B B1B 124.2(3)
C27B C26B C25B 122.5(3)
C27B C26B H26A 118.7
C25B C26B H26A 118.7
C28B C27B C26B 120.0(3)
C28B C27B C31B 121.5(3)
C26B C27B C31B 118.5(3)
C29B C28B C27B 118.3(3)
C29B C28B H28A 120.9
C27B C28B H28A 120.9
C30B C29B C28B 121.0(3)
C30B C29B C32B 119.6(3)
C28B C29B C32B 119.4(3)
C29B C30B C25B 121.8(3)
C29B C30B H30A 119.1
C25B C30B H30A 119.1
F20B C31B F19B 106.8(3)
F20B C31B F21B 106.5(3)
F19B C31B F21B 106.9(3)
F20B C31B C27B 112.1(3)
F19B C31B C27B 112.2(3)
F21B C31B C27B 112.0(3)
F24B C32B F23B 109.1(4)
F24B C32B F22B 105.8(4)
F23B C32B F22B 103.7(4)
F24B C32B C29B 113.3(4)
F23B C32B C29B 112.1(4)
F22B C32B C29B 112.1(3)

loop_
_geom_bond_atom_site_label_1
_geom_bond_atom_site_label_2
_geom_bond_distance
Ir1C N1C 2.085(3)
Ir1C C44C 2.156(3)
Ir1C C43C 2.158(4)
Ir1C P1C 2.2210(8)
Ir1C C47C 2.222(4)
Ir1C C48C 2.269(4)
P1C O4C 1.595(3)
P1C O1C 1.595(3)
P1C O2C 1.600(2)
O1C C1C 1.401(4)
C1C C2C 1.396(5)
C1C C6C 1.417(4)
N1C C29C 1.292(4)
N1C C37C 1.481(5)
O2C C12C 1.419(4)
C2C C3C 1.401(5)
C2C C13C 1.538(4)
C3C C4C 1.400(5)
C3C H3CA 0.9500
O3C C29C 1.348(5)
O3C C38C 1.458(6)
C4C C5C 1.379(5)
C4C C17C 1.535(5)
O4C C39C 1.450(4)
C5C C6C 1.406(4)
C5C H5CA 0.9500
C6C C7C 1.476(4)
C7C C12C 1.395(4)
C7C C8C 1.407(4)
C8C C9C 1.390(5)
C8C H8CA 0.9500
C9C C10C 1.403(5)
C9C C21C 1.534(4)
C10C C11C 1.400(4)
C10C H10C 0.9500
C11C C12C 1.394(5)
C11C C25C 1.552(5)
C13C C16C 1.522(6)
C13C C14C 1.540(5)
C13C C15C 1.548(5)
C14C H14C 0.9800
C14C H14D 0.9800
C14C H14E 0.9800
C15C H15A 0.9800
C15C H15B 0.9800
C15C H15C 0.9800
C16C H16A 0.9800
C16C H16B 0.9800
C16C H16C 0.9800
C17C C20C 1.522(5)
C17C C18C 1.540(6)
C17C C19C 1.546(6)
C18C H18B 0.9800
C18C H18C 0.9800
C18C H18D 0.9800
C19C H19B 0.9800
C19C H19C 0.9800
C19C H19D 0.9800
C20C H20B 0.9800
C20C H20C 0.9800
C20C H20D 0.9800
C21C C23C 1.530(6)
C21C C24C 1.539(6)
C21C C22C 1.548(5)
C22C H22B 0.9800
C22C H22C 0.9800
C22C H22D 0.9800
C23C H23B 0.9800
C23C H23C 0.9800
C23C H23D 0.9800
C24C H24A 0.9800
C24C H24B 0.9800
C24C H24C 0.9800
C25C C27C 1.537(5)
C25C C26C 1.537(5)
C25C C28C 1.547(5)
C26C H26B 0.9800
C26C H26C 0.9800
C26C H26D 0.9800
C27C H27B 0.9800
C27C H27C 0.9800
C27C H27D 0.9800
C28C H28B 0.9800
C28C H28C 0.9800
C28C H28D 0.9800
C29C C30C 1.446(6)
C30C C35C 1.405(5)
C30C C31C 1.407(6)
C31C C32C 1.362(7)
C31C H31B 0.9500
C32C C33C 1.406(6)
C32C H32A 0.9500
C33C C34C 1.376(7)
C33C C36C 1.519(7)
C34C C35C 1.395(7)
C34C H34A 0.9500
C35C H35A 0.9500
C36C H36A 0.9800
C36C H36B 0.9800
C36C H36C 0.9800
C37C C39C 1.534(5)
C37C C38C 1.540(5)
C37C H37A 1.0000
C38C H38D 0.9900
C38C H38E 0.9900
C39C C40C 1.526(5)
C39C C41C 1.539(5)
C40C H40D 0.9800
C40C H40E 0.9800
C40C H40F 0.9800
C41C H41D 0.9800
C41C H41E 0.9800
C41C H41F 0.9800
C43C C44C 1.411(7)
C43C C50C 1.512(7)
C43C H43A 1.0000
C44C C45C 1.525(6)
C44C H44A 1.0000
C45C C46C 1.531(7)
C45C H45A 0.9900
C45C H45B 0.9900
C46C C47C 1.500(8)
C46C H46A 0.9900
C46C H46B 0.9900
C47C C48C 1.381(10)
C47C H47A 1.0000
C48C C49C 1.505(8)
C48C H48A 1.0000
C49C C50C 1.556(10)
C49C H49B 0.9900
C49C H49C 0.9900
C50C H50A 0.9900
C50C H50B 0.9900
Ir1D N1D 2.094(3)
Ir1D C42D 2.138(4)
Ir1D C49D 2.177(4)
Ir1D C46D 2.219(3)
Ir1D P1D 2.2225(9)
Ir1D C45D 2.254(3)
P1D O4D 1.590(3)
P1D O2D 1.599(3)
P1D O1D 1.609(2)
O1D C1D 1.414(4)
C1D C2D 1.389(5)
C1D C6D 1.393(4)
N1D C29D 1.299(4)
N1D C31D 1.491(5)
O2D C12D 1.412(4)
C2D C3D 1.406(5)
C2D C13D 1.549(5)
C3D C4D 1.398(5)
C3D H3DA 0.9500
O3D C29D 1.336(5)
O3D C30D 1.450(6)
C4D C5D 1.387(5)
C4D C17D 1.523(5)
O4D C39D 1.450(4)
C5D C6D 1.395(5)
C5D H5DA 0.9500
C6D C7D 1.479(5)
C7D C12D 1.399(4)
C7D C8D 1.421(4)
C8D C9D 1.375(5)
C8D H8DA 0.9500
C9D C10D 1.403(5)
C9D C21D 1.530(5)
C10D C11D 1.395(5)
C10D H10D 0.9500
C11D C12D 1.405(5)
C11D C25D 1.537(5)
C13D C16' 1.499(11)
C13D C14' 1.519(10)
C13D C15' 1.523(9)
C13D C16D 1.542(7)
C13D C15D 1.548(8)
C13D C14D 1.569(8)
C14D H14F 0.9800
C14D H14G 0.9800
C14D H14H 0.9800
C14' H14I 0.9800
C14' H14J 0.9800
C14' H14K 0.9800
C15D H15D 0.9800
C15D H15E 0.9800
C15D H15F 0.9800
C15' H15G 0.9800
C15' H15H 0.9800
C15' H15I 0.9800
C16D H16D 0.9800
C16D H16E 0.9800
C16D H16F 0.9800
C16' H16G 0.9800
C16' H16H 0.9800
C16' H16I 0.9800
C17D C18D 1.484(8)
C17D C20D 1.524(8)
C17D C19D 1.568(8)
C18D H18E 0.9800
C18D H18F 0.9800
C18D H18G 0.9800
C19D H19E 0.9800
C19D H19F 0.9800
C19D H19G 0.9800
C20D H20E 0.9800
C20D H20F 0.9800
C20D H20G 0.9800
C21D C24D 1.470(10)
C21D C22D 1.532(7)
C21D C23D 1.556(8)
C22D H22E 0.9800
C22D H22F 0.9800
C22D H22G 0.9800
C23D H23E 0.9800
C23D H23F 0.9800
C23D H23G 0.9800
C24D H24D 0.9800
C24D H24E 0.9800
C24D H24F 0.9800
C25D C27D 1.536(6)
C25D C26D 1.542(5)
C25D C28D 1.545(5)
C26D H26E 0.9800
C26D H26F 0.9800
C26D H26G 0.9800
C27D H27E 0.9800
C27D H27F 0.9800
C27D H27G 0.9800
C28D H28E 0.9800
C28D H28F 0.9800
C28D H28G 0.9800
C29D C32D 1.460(5)
C30D C31D 1.541(5)
C30D H30B 0.9900
C30D H30C 0.9900
C31D C39D 1.555(5)
C31D H31C 1.0000
C32D C33D 1.391(5)
C32D C37D 1.404(5)
C33D C34D 1.379(6)
C33D H33A 0.9500
C34D C35D 1.393(6)
C34D H34B 0.9500
C35D C36D 1.402(7)
C35D C38D 1.515(7)
C36D C37D 1.384(6)
C36D H36D 0.9500
C37D H37B 0.9500
C38D H38A 0.9800
C38D H38B 0.9800
C38D H38C 0.9800
C39D C40D 1.509(6)
C39D C41D 1.516(5)
C40D H40A 0.9800
C40D H40B 0.9800
C40D H40C 0.9800
C41D H41A 0.9800
C41D H41B 0.9800
C41D H41C 0.9800
C42D C49D 1.412(6)
C42D C43D 1.510(6)
C42D H42A 1.0000
C43D C44D 1.547(6)
C43D H43B 0.9900
C43D H43C 0.9900
C44D C45D 1.517(6)
C44D H44B 0.9900
C44D H44C 0.9900
C45D C46D 1.389(6)
C45D H45C 1.0000
C46D C47D 1.503(6)
C46D H46C 1.0000
C47D C48D 1.533(6)
C47D H47B 0.9900
C47D H47C 0.9900
C48D C49D 1.517(6)
C48D H48B 0.9900
C48D H48C 0.9900
C49D H49A 1.0000
B1A C26A 1.629(6)
B1A C1A 1.633(6)
B1A C9A 1.652(6)
B1A C18A 1.656(6)
C1A C6A 1.387(6)
C1A C2A 1.416(6)
F1A C7A 1.354(7)
C2A C3A 1.386(6)
C2A H2AA 0.9500
F2A C7A 1.308(7)
C3A C4A 1.404(7)
C3A C7A 1.515(7)
F3A C7A 1.327(7)
C4A C5A 1.373(8)
C4A H4AA 0.9500
F4A C8A 1.360(7)
C5A C6A 1.394(6)
C5A C8A 1.501(7)
F5A C8A 1.338(7)
C6A H6AA 0.9500
F6A C8A 1.311(8)
F7A C16A 1.341(6)
F8A C16A 1.332(6)
C9A C14A 1.397(5)
C9A C10A 1.398(6)
F9A C16A 1.333(6)
C10A C11A 1.412(6)
C10A H10A 0.9500
F10A C15A 1.361(5)
C11A C12A 1.377(7)
C11A C15A 1.472(7)
F11A C15A 1.349(5)
C12A C13A 1.378(6)
C12A H12A 0.9500
F12A C15A 1.331(6)
C13A C14A 1.402(5)
C13A C16A 1.503(6)
F13A C24A 1.334(5)
C14A H14A 0.9500
F14A C24A 1.344(5)
F15A C24A 1.346(5)
F16A C25A 1.353(5)
F17A C25A 1.335(6)
C18A C23A 1.388(6)
C18A C19A 1.413(6)
F18A C25A 1.348(7)
C19A C20A 1.394(6)
C19A H19A 0.9500
F19A C32A 1.360(7)
C20A C21A 1.387(6)
C20A C24A 1.499(6)
F20A C32A 1.316(7)
C21A C22A 1.397(6)
C21A H21A 0.9500
F21A C32A 1.310(8)
C22A C23A 1.408(6)
C22A C25A 1.502(6)
F22A C33A 1.341(6)
C23A H23A 0.9500
F23A C33A 1.339(6)
F24A C33A 1.335(6)
C26A C27A 1.411(5)
C26A C31A 1.411(6)
C27A C28A 1.391(6)
C27A H27A 0.9500
C28A C29A 1.403(7)
C28A C32A 1.493(6)
C29A C30A 1.374(6)
C29A H29A 0.9500
C30A C31A 1.389(6)
C30A C33A 1.502(6)
C31A H31A 0.9500
B1B C1B 1.635(5)
B1B C17B 1.643(5)
B1B C9B 1.646(5)
B1B C25B 1.651(5)
C1B C6B 1.400(5)
C1B C2B 1.414(5)
F1B C7B 1.340(5)
C2B C3B 1.382(5)
C2B H2BA 0.9500
F2B C7B 1.348(5)
C3B C4B 1.387(5)
C3B C7B 1.498(5)
F3B C7B 1.339(5)
C4B C5B 1.385(5)
C4B H4BA 0.9500
F4B C8B 1.334(5)
C5B C6B 1.401(5)
C5B C8B 1.491(5)
F5B C8B 1.340(5)
C6B H6BA 0.9500
F6B C8B 1.341(5)
F7B C15B 1.349(5)
F8B C15B 1.344(5)
C9B C14B 1.389(5)
C9B C10B 1.402(4)
F9B C15B 1.343(6)
C10B C11B 1.405(5)
C10B H10B 0.9500
F10B C16B 1.323(6)
C11B C12B 1.355(5)
C11B C15B 1.502(5)
F11B C16B 1.343(5)
C12B C13B 1.403(5)
C12B H12B 0.9500
F12B C16B 1.343(5)
C13B C14B 1.386(5)
C13B C16B 1.491(5)
F13B C23B 1.345(5)
C14B H14B 0.9500
F14B C23B 1.358(5)
F15B C23B 1.327(5)
F16B C24B 1.336(5)
C17B C22B 1.402(5)
C17B C18B 1.408(5)
F17B C24B 1.339(5)
C18B C19B 1.400(5)
C18B H18A 0.9500
F18B C24B 1.349(5)
C19B C20B 1.389(5)
C19B C23B 1.506(5)
F19B C31B 1.338(5)
C20B C21B 1.382(5)
C20B H20A 0.9500
F20B C31B 1.333(4)
C21B C22B 1.396(5)
C21B C24B 1.499(5)
F21B C31B 1.348(4)
C22B H22A 0.9500
F22B C32B 1.329(6)
F23B C32B 1.316(6)
F24B C32B 1.313(6)
C25B C26B 1.399(5)
C25B C30B 1.401(5)
C26B C27B 1.399(4)
C26B H26A 0.9500
C27B C28B 1.397(5)
C27B C31B 1.489(5)
C28B C29B 1.396(5)
C28B H28A 0.9500
C29B C30B 1.393(4)
C29B C32B 1.510(5)
C30B H30A 0.9500

loop_
_geom_torsion_atom_site_label_1
_geom_torsion_atom_site_label_2
_geom_torsion_atom_site_label_3
_geom_torsion_atom_site_label_4
_geom_torsion
N1C Ir1C P1C O4C -31.15(15)
C44C Ir1C P1C O4C 123.57(17)
C43C Ir1C P1C O4C 161.76(18)
C47C Ir1C P1C O4C 46.6(3)
C48C Ir1C P1C O4C -139.7(10)
N1C Ir1C P1C O1C 90.13(14)
C44C Ir1C P1C O1C -115.15(16)
C43C Ir1C P1C O1C -76.96(18)
C47C Ir1C P1C O1C 167.9(3)
C48C Ir1C P1C O1C -18.4(10)
N1C Ir1C P1C O2C -147.01(14)
C44C Ir1C P1C O2C 7.70(16)
C43C Ir1C P1C O2C 45.90(18)
C47C Ir1C P1C O2C -69.2(3)
C48C Ir1C P1C O2C 104.5(10)
O4C P1C O1C C1C -105.4(3)
O2C P1C O1C C1C 0.4(3)
Ir1C P1C O1C C1C 128.6(2)
P1C O1C C1C C2C -143.7(3)
P1C O1C C1C C6C 39.0(4)
C44C Ir1C N1C C29C 137.5(4)
C43C Ir1C N1C C29C -23.6(8)
P1C Ir1C N1C C29C -130.4(4)
C47C Ir1C N1C C29C 78.1(4)
C48C Ir1C N1C C29C 43.2(4)
C44C Ir1C N1C C37C -38.7(4)
C43C Ir1C N1C C37C 160.2(6)
P1C Ir1C N1C C37C 53.4(2)
C47C Ir1C N1C C37C -98.1(3)
C48C Ir1C N1C C37C -133.0(3)
O4C P1C O2C C12C 33.0(2)
O1C P1C O2C C12C -74.3(2)
Ir1C P1C O2C C12C 155.24(19)
O1C C1C C2C C3C -176.0(3)
C6C C1C C2C C3C 1.2(4)
O1C C1C C2C C13C 1.2(4)
C6C C1C C2C C13C 178.4(3)
C1C C2C C3C C4C -1.4(5)
C13C C2C C3C C4C -178.8(3)
C2C C3C C4C C5C 0.2(5)
C2C C3C C4C C17C 176.8(3)
O1C P1C O4C C39C -88.0(3)
O2C P1C O4C C39C 164.7(3)
Ir1C P1C O4C C39C 41.3(3)
C3C C4C C5C C6C 1.3(5)
C17C C4C C5C C6C -175.1(3)
C4C C5C C6C C1C -1.5(5)
C4C C5C C6C C7C 176.8(3)
C2C C1C C6C C5C 0.1(4)
O1C C1C C6C C5C 177.3(3)
C2C C1C C6C C7C -178.0(3)
O1C C1C C6C C7C -0.9(5)
C5C C6C C7C C12C 135.9(3)
C1C C6C C7C C12C -45.9(5)
C5C C6C C7C C8C -40.0(4)
C1C C6C C7C C8C 138.2(3)
C12C C7C C8C C9C -1.4(4)
C6C C7C C8C C9C 174.7(3)
C7C C8C C9C C10C -3.4(5)
C7C C8C C9C C21C 174.0(3)
C8C C9C C10C C11C 3.5(5)
C21C C9C C10C C11C -173.8(3)
C9C C10C C11C C12C 1.2(5)
C9C C10C C11C C25C -177.5(3)
C10C C11C C12C C7C -6.6(4)
C25C C11C C12C C7C 172.1(3)
C10C C11C C12C O2C 173.7(3)
C25C C11C C12C O2C -7.6(4)
C8C C7C C12C C11C 6.8(4)
C6C C7C C12C C11C -169.2(3)
C8C C7C C12C O2C -173.6(2)
C6C C7C C12C O2C 10.4(4)
P1C O2C C12C C11C -111.0(3)
P1C O2C C12C C7C 69.3(3)
C1C C2C C13C C16C 180.0(3)
C3C C2C C13C C16C -2.9(5)
C1C C2C C13C C14C 60.5(4)
C3C C2C C13C C14C -122.3(3)
C1C C2C C13C C15C -60.8(4)
C3C C2C C13C C15C 116.4(4)
C5C C4C C17C C20C -15.4(5)
C3C C4C C17C C20C 168.2(3)
C5C C4C C17C C18C -135.8(4)
C3C C4C C17C C18C 47.8(5)
C5C C4C C17C C19C 104.7(4)
C3C C4C C17C C19C -71.7(4)
C8C C9C C21C C23C 56.7(4)
C10C C9C C21C C23C -126.0(4)
C8C C9C C21C C24C 178.1(4)
C10C C9C C21C C24C -4.6(5)
C8C C9C C21C C22C -63.1(5)
C10C C9C C21C C22C 114.2(4)
C12C C11C C25C C27C 64.2(4)
C10C C11C C25C C27C -117.2(3)
C12C C11C C25C C26C -176.3(3)
C10C C11C C25C C26C 2.3(4)
C12C C11C C25C C28C -57.8(4)
C10C C11C C25C C28C 120.8(3)
C37C N1C C29C O3C 7.9(4)
Ir1C N1C C29C O3C -168.5(3)
C37C N1C C29C C30C -167.9(3)
Ir1C N1C C29C C30C 15.7(6)
C38C O3C C29C N1C 5.3(4)
C38C O3C C29C C30C -178.4(3)
N1C C29C C30C C35C -159.9(4)
O3C C29C C30C C35C 24.3(5)
N1C C29C C30C C31C 25.1(6)
O3C C29C C30C C31C -150.6(4)
C35C C30C C31C C32C 0.4(6)
C29C C30C C31C C32C 175.4(4)
C30C C31C C32C C33C 0.5(7)
C31C C32C C33C C34C -0.6(7)
C31C C32C C33C C36C -177.7(4)
C32C C33C C34C C35C -0.1(6)
C36C C33C C34C C35C 176.9(4)
C33C C34C C35C C30C 1.0(6)
C31C C30C C35C C34C -1.1(5)
C29C C30C C35C C34C -176.1(3)
C29C N1C C37C C39C 104.5(3)
Ir1C N1C C37C C39C -78.4(3)
C29C N1C C37C C38C -16.5(4)
Ir1C N1C C37C C38C 160.6(2)
C29C O3C C38C C37C -15.3(4)
N1C C37C C38C O3C 18.6(4)
C39C C37C C38C O3C -99.7(4)
P1C O4C C39C C40C 70.9(3)
P1C O4C C39C C37C -54.1(4)
P1C O4C C39C C41C -170.8(3)
N1C C37C C39C O4C 68.0(3)
C38C C37C C39C O4C -179.0(3)
N1C C37C C39C C40C -55.8(4)
C38C C37C C39C C40C 57.2(4)
N1C C37C C39C C41C -179.4(3)
C38C C37C C39C C41C -66.4(4)
N1C Ir1C C43C C44C 167.0(5)
P1C Ir1C C43C C44C -87.2(2)
C47C Ir1C C43C C44C 66.5(3)
C48C Ir1C C43C C44C 98.7(3)
N1C Ir1C C43C C50C 43.5(9)
C44C Ir1C C43C C50C -123.5(5)
P1C Ir1C C43C C50C 149.3(4)
C47C Ir1C C43C C50C -57.0(5)
C48C Ir1C C43C C50C -24.9(4)
C50C C43C C44C C45C -4.7(7)
Ir1C C43C C44C C45C -105.7(4)
C50C C43C C44C Ir1C 101.0(5)
N1C Ir1C C44C C43C -173.0(3)
P1C Ir1C C44C C43C 96.1(2)
C47C Ir1C C44C C43C -112.5(3)
C48C Ir1C C44C C43C -77.2(3)
N1C Ir1C C44C C45C -52.1(5)
C43C Ir1C C44C C45C 120.9(4)
P1C Ir1C C44C C45C -143.0(3)
C47C Ir1C C44C C45C 8.4(4)
C48C Ir1C C44C C45C 43.7(4)
C43C C44C C45C C46C 91.9(6)
Ir1C C44C C45C C46C 9.4(6)
C44C C45C C46C C47C -32.1(7)
C45C C46C C47C C48C -45.0(7)
C45C C46C C47C Ir1C 37.5(6)
N1C Ir1C C47C C48C -103.2(3)
C44C Ir1C C47C C48C 98.6(3)
C43C Ir1C C47C C48C 63.6(3)
P1C Ir1C C47C C48C 178.7(2)
N1C Ir1C C47C C46C 133.8(4)
C44C Ir1C C47C C46C -24.4(4)
C43C Ir1C C47C C46C -59.4(4)
P1C Ir1C C47C C46C 55.7(5)
C48C Ir1C C47C C46C -123.0(5)
C46C C47C C48C C49C -2.0(8)
Ir1C C47C C48C C49C -102.2(5)
C46C C47C C48C Ir1C 100.2(5)
N1C Ir1C C48C C47C 77.1(3)
C44C Ir1C C48C C47C -77.7(3)
C43C Ir1C C48C C47C -115.4(3)
P1C Ir1C C48C C47C -174.8(9)
N1C Ir1C C48C C49C -163.1(4)
C44C Ir1C C48C C49C 42.1(5)
C43C Ir1C C48C C49C 4.4(5)
P1C Ir1C C48C C49C -55.0(13)
C47C Ir1C C48C C49C 119.8(6)
C47C C48C C49C C50C 96.1(7)
Ir1C C48C C49C C50C 16.6(7)
C44C C43C C50C C49C -38.8(7)
Ir1C C43C C50C C49C 41.8(6)
C48C C49C C50C C43C -38.8(7)
N1D Ir1D P1D O4D -28.00(15)
C42D Ir1D P1D O4D 171.95(16)
C49D Ir1D P1D O4D 133.94(17)
C46D Ir1D P1D O4D 57.2(2)
C45D Ir1D P1D O4D -120(3)
N1D Ir1D P1D O2D 94.65(15)
C42D Ir1D P1D O2D -65.40(16)
C49D Ir1D P1D O2D -103.41(17)
C46D Ir1D P1D O2D 179.9(2)
C45D Ir1D P1D O2D 2(3)
N1D Ir1D P1D O1D -141.31(14)
C42D Ir1D P1D O1D 58.64(16)
C49D Ir1D P1D O1D 20.63(17)
C46D Ir1D P1D O1D -56.1(2)
C45D Ir1D P1D O1D 126(3)
O4D P1D O1D C1D 29.8(2)
O2D P1D O1D C1D -77.9(2)
Ir1D P1D O1D C1D 150.54(18)
P1D O1D C1D C2D -107.5(3)
P1D O1D C1D C6D 69.4(3)
C42D Ir1D N1D C29D -20.2(6)
C49D Ir1D N1D C29D 140.7(4)
C46D Ir1D N1D C29D 86.8(3)
P1D Ir1D N1D C29D -127.3(3)
C45D Ir1D N1D C29D 50.8(3)
C42D Ir1D N1D C31D 155.0(3)
C49D Ir1D N1D C31D -44.1(5)
C46D Ir1D N1D C31D -98.0(3)
P1D Ir1D N1D C31D 47.9(2)
C45D Ir1D N1D C31D -134.0(3)
O4D P1D O2D C12D -98.8(3)
O1D P1D O2D C12D 5.4(3)
Ir1D P1D O2D C12D 134.5(3)
C6D C1D C2D C3D -3.4(5)
O1D C1D C2D C3D 173.2(3)
C6D C1D C2D C13D 176.5(3)
O1D C1D C2D C13D -6.9(5)
C1D C2D C3D C4D 0.3(5)
C13D C2D C3D C4D -179.6(3)
C2D C3D C4D C5D 2.3(6)
C2D C3D C4D C17D -177.2(4)
O2D P1D O4D C39D -84.0(3)
O1D P1D O4D C39D 168.5(3)
Ir1D P1D O4D C39D 46.4(3)
C3D C4D C5D C6D -1.9(5)
C17D C4D C5D C6D 177.6(4)
C2D C1D C6D C5D 3.8(5)
O1D C1D C6D C5D -173.0(3)
C2D C1D C6D C7D -171.8(3)
O1D C1D C6D C7D 11.4(4)
C4D C5D C6D C1D -0.9(5)
C4D C5D C6D C7D 174.8(3)
C1D C6D C7D C12D -47.9(5)
C5D C6D C7D C12D 136.6(3)
C1D C6D C7D C8D 134.9(3)
C5D C6D C7D C8D -40.6(4)
C12D C7D C8D C9D -1.4(5)
C6D C7D C8D C9D 176.1(3)
C7D C8D C9D C10D 1.3(5)
C7D C8D C9D C21D -176.0(3)
C8D C9D C10D C11D -1.1(5)
C21D C9D C10D C11D 176.2(3)
C9D C10D C11D C12D 1.0(5)
C9D C10D C11D C25D -175.6(3)
C8D C7D C12D C11D 1.3(5)
C6D C7D C12D C11D -175.9(3)
C8D C7D C12D O2D 177.2(3)
C6D C7D C12D O2D 0.1(5)
C10D C11D C12D C7D -1.1(5)
C25D C11D C12D C7D 175.4(3)
C10D C11D C12D O2D -177.2(3)
C25D C11D C12D O2D -0.8(5)
P1D O2D C12D C7D 35.5(4)
P1D O2D C12D C11D -148.3(3)
C1D C2D C13D C16' -176.9(6)
C3D C2D C13D C16' 3.0(6)
C1D C2D C13D C14' 62.1(6)
C3D C2D C13D C14' -118.0(6)
C1D C2D C13D C15' -58.3(5)
C3D C2D C13D C15' 121.6(5)
C1D C2D C13D C16D -122.7(5)
C3D C2D C13D C16D 57.2(5)
C1D C2D C13D C15D 117.2(5)
C3D C2D C13D C15D -62.8(5)
C1D C2D C13D C14D -2.2(6)
C3D C2D C13D C14D 177.7(5)
C5D C4D C17D C18D -175.1(4)
C3D C4D C17D C18D 4.4(6)
C5D C4D C17D C20D -51.3(6)
C3D C4D C17D C20D 128.2(5)
C5D C4D C17D C19D 64.9(5)
C3D C4D C17D C19D -115.6(5)
C8D C9D C21D C24D -152.6(5)
C10D C9D C21D C24D 30.2(6)
C8D C9D C21D C22D -28.8(6)
C10D C9D C21D C22D 154.0(5)
C8D C9D C21D C23D 87.0(5)
C10D C9D C21D C23D -90.1(5)
C10D C11D C25D C27D -126.4(4)
C12D C11D C25D C27D 57.3(4)
C10D C11D C25D C26D -6.9(5)
C12D C11D C25D C26D 176.8(3)
C10D C11D C25D C28D 111.8(4)
C12D C11D C25D C28D -64.5(4)
C31D N1D C29D O3D 9.6(4)
Ir1D N1D C29D O3D -174.7(2)
C31D N1D C29D C32D -166.6(3)
Ir1D N1D C29D C32D 9.1(6)
C30D O3D C29D N1D 5.0(4)
C30D O3D C29D C32D -178.3(3)
C29D O3D C30D C31D -16.6(4)
C29D N1D C31D C30D -18.6(4)
Ir1D N1D C31D C30D 165.2(3)
C29D N1D C31D C39D 102.5(3)
Ir1D N1D C31D C39D -73.7(3)
O3D C30D C31D N1D 20.7(4)
O3D C30D C31D C39D -97.1(4)
N1D C29D C32D C33D 22.1(6)
O3D C29D C32D C33D -154.1(4)
N1D C29D C32D C37D -162.3(4)
O3D C29D C32D C37D 21.6(5)
C37D C32D C33D C34D 0.5(6)
C29D C32D C33D C34D 176.2(4)
C32D C33D C34D C35D 0.3(7)
C33D C34D C35D C36D -0.9(6)
C33D C34D C35D C38D -179.3(4)
C34D C35D C36D C37D 0.6(6)
C38D C35D C36D C37D 179.1(4)
C35D C36D C37D C32D 0.2(6)
C33D C32D C37D C36D -0.8(6)
C29D C32D C37D C36D -176.5(3)
P1D O4D C39D C40D 61.7(4)
P1D O4D C39D C41D -178.4(3)
P1D O4D C39D C31D -61.9(4)
N1D C31D C39D O4D 68.0(4)
C30D C31D C39D O4D -179.5(3)
N1D C31D C39D C40D -53.7(4)
C30D C31D C39D C40D 58.8(4)
N1D C31D C39D C41D 179.6(3)
C30D C31D C39D C41D -67.9(4)
N1D Ir1D C42D C49D 170.6(3)
C46D Ir1D C42D C49D 64.7(2)
P1D Ir1D C42D C49D -84.3(2)
C45D Ir1D C42D C49D 97.5(2)
N1D Ir1D C42D C43D 50.3(5)
C49D Ir1D C42D C43D -120.3(4)
C46D Ir1D C42D C43D -55.5(3)
P1D Ir1D C42D C43D 155.5(3)
C45D Ir1D C42D C43D -22.8(3)
C49D C42D C43D C44D -44.9(5)
Ir1D C42D C43D C44D 36.9(4)
C42D C43D C44D C45D -31.4(5)
C43D C44D C45D C46D 91.5(5)
C43D C44D C45D Ir1D 10.6(5)
N1D Ir1D C45D C46D 85.4(2)
C42D Ir1D C45D C46D -114.3(2)
C49D Ir1D C45D C46D -76.5(2)
P1D Ir1D C45D C46D 178(100)
N1D Ir1D C45D C44D -153.6(3)
C42D Ir1D C45D C44D 6.7(3)
C49D Ir1D C45D C44D 44.5(3)
C46D Ir1D C45D C44D 121.0(4)
P1D Ir1D C45D C44D -61(3)
C44D C45D C46D C47D -1.0(6)
Ir1D C45D C46D C47D 102.4(4)
C44D C45D C46D Ir1D -103.4(3)
N1D Ir1D C46D C45D -95.3(2)
C42D Ir1D C46D C45D 64.9(2)
C49D Ir1D C46D C45D 99.4(2)
P1D Ir1D C46D C45D -179.86(16)
N1D Ir1D C46D C47D 143.3(3)
C42D Ir1D C46D C47D -56.6(3)
C49D Ir1D C46D C47D -22.0(3)
P1D Ir1D C46D C47D 58.7(4)
C45D Ir1D C46D C47D -121.4(4)
C45D C46D C47D C48D -46.6(6)
Ir1D C46D C47D C48D 36.1(5)
C46D C47D C48D C49D -33.0(6)
C43D C42D C49D C48D -2.8(6)
Ir1D C42D C49D C48D -105.5(4)
C43D C42D C49D Ir1D 102.7(4)
C47D C48D C49D C42D 93.5(5)
C47D C48D C49D Ir1D 13.1(5)
N1D Ir1D C49D C42D -169.2(4)
C46D Ir1D C49D C42D -114.1(2)
P1D Ir1D C49D C42D 99.7(2)
C45D Ir1D C49D C42D -78.5(2)
N1D Ir1D C49D C48D -50.2(6)
C42D Ir1D C49D C48D 119.0(4)
C46D Ir1D C49D C48D 4.9(3)
P1D Ir1D C49D C48D -141.3(3)
C45D Ir1D C49D C48D 40.5(4)
C26A B1A C1A C6A -85.4(5)
C9A B1A C1A C6A 153.1(4)
C18A B1A C1A C6A 35.9(5)
C26A B1A C1A C2A 88.7(4)
C9A B1A C1A C2A -32.8(5)
C18A B1A C1A C2A -150.0(4)
C6A C1A C2A C3A -0.6(6)
B1A C1A C2A C3A -175.1(4)
C1A C2A C3A C4A -0.7(7)
C1A C2A C3A C7A 178.0(4)
C2A C3A C4A C5A 1.0(7)
C7A C3A C4A C5A -177.7(4)
C3A C4A C5A C6A 0.0(7)
C3A C4A C5A C8A -178.6(4)
C2A C1A C6A C5A 1.7(6)
B1A C1A C6A C5A 176.2(4)
C4A C5A C6A C1A -1.5(7)
C8A C5A C6A C1A 177.2(4)
C2A C3A C7A F2A -97.5(6)
C4A C3A C7A F2A 81.2(6)
C2A C3A C7A F3A 22.9(7)
C4A C3A C7A F3A -158.3(5)
C2A C3A C7A F1A 142.3(5)
C4A C3A C7A F1A -39.0(6)
C4A C5A C8A F6A -110.8(6)
C6A C5A C8A F6A 70.6(6)
C4A C5A C8A F5A 123.8(6)
C6A C5A C8A F5A -54.9(7)
C4A C5A C8A F4A 6.3(7)
C6A C5A C8A F4A -172.4(4)
C26A B1A C9A C14A 32.6(5)
C1A B1A C9A C14A 149.9(4)
C18A B1A C9A C14A -86.9(4)
C26A B1A C9A C10A -154.9(3)
C1A B1A C9A C10A -37.5(5)
C18A B1A C9A C10A 85.7(4)
C14A C9A C10A C11A -1.3(5)
B1A C9A C10A C11A -174.2(3)
C9A C10A C11A C12A 0.0(5)
C9A C10A C11A C15A -176.0(3)
C10A C11A C12A C13A 0.7(5)
C15A C11A C12A C13A 176.7(3)
C11A C12A C13A C14A -0.1(6)
C11A C12A C13A C16A 178.1(4)
C10A C9A C14A C13A 1.9(5)
B1A C9A C14A C13A 175.0(3)
C12A C13A C14A C9A -1.3(6)
C16A C13A C14A C9A -179.5(4)
C12A C11A C15A F12A 157.6(4)
C10A C11A C15A F12A -26.4(5)
C12A C11A C15A F11A -80.1(5)
C10A C11A C15A F11A 95.9(5)
C12A C11A C15A F10A 37.3(5)
C10A C11A C15A F10A -146.7(4)
C12A C13A C16A F8A 139.3(4)
C14A C13A C16A F8A -42.5(6)
C12A C13A C16A F9A 17.2(6)
C14A C13A C16A F9A -164.6(4)
C12A C13A C16A F7A -102.6(5)
C14A C13A C16A F7A 75.6(5)
C26A B1A C18A C23A -43.9(5)
C1A B1A C18A C23A -161.4(4)
C9A B1A C18A C23A 76.0(4)
C26A B1A C18A C19A 142.9(4)
C1A B1A C18A C19A 25.3(5)
C9A B1A C18A C19A -97.2(4)
C23A C18A C19A C20A 2.4(6)
B1A C18A C19A C20A 175.9(3)
C18A C19A C20A C21A -2.2(6)
C18A C19A C20A C24A 173.3(4)
C19A C20A C21A C22A 0.8(6)
C24A C20A C21A C22A -174.7(4)
C20A C21A C22A C23A 0.4(6)
C20A C21A C22A C25A -178.4(4)
C19A C18A C23A C22A -1.3(6)
B1A C18A C23A C22A -174.9(4)
C21A C22A C23A C18A -0.1(6)
C25A C22A C23A C18A 178.8(4)
C21A C20A C24A F13A 103.8(5)
C19A C20A C24A F13A -71.8(5)
C21A C20A C24A F14A -136.7(4)
C19A C20A C24A F14A 47.7(5)
C21A C20A C24A F15A -16.6(5)
C19A C20A C24A F15A 167.8(4)
C21A C22A C25A F17A 121.4(5)
C23A C22A C25A F17A -57.5(6)
C21A C22A C25A F18A -118.6(5)
C23A C22A C25A F18A 62.5(6)
C21A C22A C25A F16A -0.2(7)
C23A C22A C25A F16A -179.1(4)
C1A B1A C26A C27A 85.8(4)
C9A B1A C26A C27A -152.0(3)
C18A B1A C26A C27A -37.3(5)
C1A B1A C26A C31A -86.5(4)
C9A B1A C26A C31A 35.7(5)
C18A B1A C26A C31A 150.5(3)
C31A C26A C27A C28A -1.3(5)
B1A C26A C27A C28A -174.1(4)
C26A C27A C28A C29A 0.4(6)
C26A C27A C28A C32A 178.2(4)
C27A C28A C29A C30A -0.1(6)
C32A C28A C29A C30A -177.9(4)
C28A C29A C30A C31A 0.8(6)
C28A C29A C30A C33A -178.4(4)
C29A C30A C31A C26A -1.9(6)
C33A C30A C31A C26A 177.3(4)
C27A C26A C31A C30A 2.0(5)
B1A C26A C31A C30A 174.7(3)
C27A C28A C32A F21A -75.4(6)
C29A C28A C32A F21A 102.4(6)
C27A C28A C32A F20A 167.8(4)
C29A C28A C32A F20A -14.4(7)
C27A C28A C32A F19A 50.1(6)
C29A C28A C32A F19A -132.1(5)
C29A C30A C33A F24A -15.1(6)
C31A C30A C33A F24A 165.6(4)
C29A C30A C33A F23A -135.9(4)
C31A C30A C33A F23A 44.9(5)
C29A C30A C33A F22A 107.7(5)
C31A C30A C33A F22A -71.5(5)
C17B B1B C1B C6B 113.0(4)
C9B B1B C1B C6B -9.5(5)
C25B B1B C1B C6B -124.0(3)
C17B B1B C1B C2B -66.3(4)
C9B B1B C1B C2B 171.2(3)
C25B B1B C1B C2B 56.6(4)
C6B C1B C2B C3B 0.5(5)
B1B C1B C2B C3B 179.9(3)
C1B C2B C3B C4B 2.2(5)
C1B C2B C3B C7B -177.5(3)
C2B C3B C4B C5B -1.9(5)
C7B C3B C4B C5B 177.9(3)
C3B C4B C5B C6B -1.1(5)
C3B C4B C5B C8B -179.7(3)
C2B C1B C6B C5B -3.4(5)
B1B C1B C6B C5B 177.2(3)
C4B C5B C6B C1B 3.9(5)
C8B C5B C6B C1B -177.5(3)
C2B C3B C7B F3B -126.6(4)
C4B C3B C7B F3B 53.6(5)
C2B C3B C7B F1B -4.9(5)
C4B C3B C7B F1B 175.4(3)
C2B C3B C7B F2B 114.4(4)
C4B C3B C7B F2B -65.3(5)
C4B C5B C8B F4B 98.5(4)
C6B C5B C8B F4B -80.1(4)
C4B C5B C8B F5B -22.7(5)
C6B C5B C8B F5B 158.6(3)
C4B C5B C8B F6B -142.8(4)
C6B C5B C8B F6B 38.6(5)
C1B B1B C9B C14B 145.2(3)
C17B B1B C9B C14B 25.9(4)
C25B B1B C9B C14B -96.7(3)
C1B B1B C9B C10B -41.0(4)
C17B B1B C9B C10B -160.4(3)
C25B B1B C9B C10B 77.0(3)
C14B C9B C10B C11B -4.0(4)
B1B C9B C10B C11B -178.1(3)
C9B C10B C11B C12B 3.4(5)
C9B C10B C11B C15B -175.6(3)
C10B C11B C12B C13B -0.2(5)
C15B C11B C12B C13B 178.7(3)
C11B C12B C13B C14B -2.1(5)
C11B C12B C13B C16B 178.3(3)
C12B C13B C14B C9B 1.4(5)
C16B C13B C14B C9B -179.0(3)
C10B C9B C14B C13B 1.7(4)
B1B C9B C14B C13B 175.8(3)
C12B C11B C15B F9B 141.6(4)
C10B C11B C15B F9B -39.4(5)
C12B C11B C15B F8B 23.4(6)
C10B C11B C15B F8B -157.6(4)
C12B C11B C15B F7B -97.8(4)
C10B C11B C15B F7B 81.2(5)
C14B C13B C16B F10B -122.2(4)
C12B C13B C16B F10B 57.3(5)
C14B C13B C16B F11B 118.8(4)
C12B C13B C16B F11B -61.6(5)
C14B C13B C16B F12B -0.1(6)
C12B C13B C16B F12B 179.4(4)
C1B B1B C17B C22B 91.7(4)
C9B B1B C17B C22B -142.3(3)
C25B B1B C17B C22B -27.3(5)
C1B B1B C17B C18B -83.6(4)
C9B B1B C17B C18B 42.4(4)
C25B B1B C17B C18B 157.5(3)
C22B C17B C18B C19B 3.7(5)
B1B C17B C18B C19B 179.4(3)
C17B C18B C19B C20B -3.3(6)
C17B C18B C19B C23B 176.0(4)
C18B C19B C20B C21B 0.7(5)
C23B C19B C20B C21B -178.6(4)
C19B C20B C21B C22B 1.3(5)
C19B C20B C21B C24B -179.5(3)
C20B C21B C22B C17B -0.7(5)
C24B C21B C22B C17B -180.0(3)
C18B C17B C22B C21B -1.7(5)
B1B C17B C22B C21B -177.1(3)
C20B C19B C23B F15B 28.3(5)
C18B C19B C23B F15B -151.0(4)
C20B C19B C23B F13B 149.8(4)
C18B C19B C23B F13B -29.5(6)
C20B C19B C23B F14B -91.0(5)
C18B C19B C23B F14B 89.7(4)
C20B C21B C24B F16B -4.5(6)
C22B C21B C24B F16B 174.8(4)
C20B C21B C24B F17B -126.4(4)
C22B C21B C24B F17B 52.8(5)
C20B C21B C24B F18B 114.2(4)
C22B C21B C24B F18B -66.5(4)
C1B B1B C25B C26B 36.1(4)
C17B B1B C25B C26B 152.8(3)
C9B B1B C25B C26B -87.3(3)
C1B B1B C25B C30B -154.0(3)
C17B B1B C25B C30B -37.2(4)
C9B B1B C25B C30B 82.7(4)
C30B C25B C26B C27B -1.0(5)
B1B C25B C26B C27B 169.8(3)
C25B C26B C27B C28B 1.4(5)
C25B C26B C27B C31B 178.9(3)
C26B C27B C28B C29B -0.6(5)
C31B C27B C28B C29B -178.0(3)
C27B C28B C29B C30B -0.5(5)
C27B C28B C29B C32B 178.4(3)
C28B C29B C30B C25B 0.9(5)
C32B C29B C30B C25B -178.0(3)
C26B C25B C30B C29B -0.2(5)
B1B C25B C30B C29B -170.4(3)
C28B C27B C31B F20B 97.7(4)
C26B C27B C31B F20B -79.8(4)
C28B C27B C31B F19B -142.2(3)
C26B C27B C31B F19B 40.3(4)
C28B C27B C31B F21B -22.0(5)
C26B C27B C31B F21B 160.5(3)
C30B C29B C32B F24B -169.2(4)
C28B C29B C32B F24B 11.9(5)
C30B C29B C32B F23B 66.7(5)
C28B C29B C32B F23B -112.2(4)
C30B C29B C32B F22B -49.5(5)
C28B C29B C32B F22B 131.6(4)
